data_7234854
loop_
_publ_author_name
'Loh, Sze Le'
'Sobolev, Alexandre N.'
'Lim, Siew Huah'
'Ling, Irene'

_publ_section_title
;
 Influence of ortho- and meta-substituted N-heterocyclic dications towards
 the self-assembly of p-sulfonatocalix[4]arene
;
_journal_issue 1
_journal_name_full CrystEngComm
_journal_page_first 52
_journal_page_last 60
_journal_paper_doi 10.1039/C9CE01410A
_journal_volume 22
_journal_year 2020
_chemical_formula_moiety
;
2(C28 H34 Er O23 S4), 2(C28 H21 Na0.50 O16 S4), 4(C22 H32 N4), Cl, 24(H2 O)
;
_chemical_formula_sum 'C200 H286 Cl Er2 N16 Na O102 S16'
_chemical_formula_weight 5452.35
_space_group_crystal_system triclinic
_space_group_IT_number 2
_space_group_name_Hall '-P 1'
_space_group_name_H-M_alt 'P -1'
_symmetry_space_group_name_Hall '-P 1'
_symmetry_space_group_name_H-M 'P -1'
_atom_sites_solution_hydrogens mixed
_audit_creation_method SHELXL-2017/1
_audit_update_record
;
2019-09-05 deposited with the CCDC.    2019-10-29 downloaded from the CCDC.
;
_cell_angle_alpha 98.350(1)
_cell_angle_beta 103.459(1)
_cell_angle_gamma 116.030(2)
_cell_formula_units_Z 1
_cell_length_a 16.9848(3)
_cell_length_b 17.2326(3)
_cell_length_c 23.7694(4)
_cell_measurement_reflns_used 46884
_cell_measurement_temperature 100(2)
_cell_measurement_theta_max 32.58
_cell_measurement_theta_min 2.275
_cell_volume 5831.1(2)
_computing_cell_refinement 'CrysAlisPro 1.171.38.46 (Rigaku OD, 2015)'
_computing_data_collection 'CrysAlisPro 1.171.38.46 (Rigaku OD, 2015)'
_computing_data_reduction 'CrysAlisPro 1.171.38.46 (Rigaku OD, 2015)'
_computing_publication_material 'SHELXL-2017/1 (Sheldrick, 2017)'
_computing_structure_refinement 'SHELXL-2017/1 (Sheldrick, 2017)'
_computing_structure_solution 'SHELXT-2015/1 (Sheldrick, 2015)'
_diffrn_ambient_temperature 100(2)
_diffrn_detector 'CCD plate'
_diffrn_detector_area_resol_mean 10.4738
_diffrn_detector_type Ruby
_diffrn_measured_fraction_theta_full 0.999
_diffrn_measured_fraction_theta_max 0.920
_diffrn_measurement_device 'four-circle diffractometer'
_diffrn_measurement_device_type 'Oxford Diffraction Gemini-R Ultra'
_diffrn_measurement_method '\w scans'
_diffrn_orient_matrix_type 'CrysAlisPro convention (1999,Acta A55,543-557)'
_diffrn_orient_matrix_UB_11 0.0484511
_diffrn_orient_matrix_UB_12 0.0183751
_diffrn_orient_matrix_UB_13 0.0143524
_diffrn_orient_matrix_UB_21 -0.0003316
_diffrn_orient_matrix_UB_22 0.0318681
_diffrn_orient_matrix_UB_23 0.0223447
_diffrn_orient_matrix_UB_31 -0.0090866
_diffrn_orient_matrix_UB_32 -0.0304603
_diffrn_orient_matrix_UB_33 0.0178365
_diffrn_radiation_monochromator graphite
_diffrn_radiation_type MoK\a
_diffrn_radiation_wavelength 0.71073
_diffrn_reflns_av_R_equivalents 0.0438
_diffrn_reflns_av_unetI/netI 0.0513
_diffrn_reflns_Laue_measured_fraction_full 0.999
_diffrn_reflns_Laue_measured_fraction_max 0.920
_diffrn_reflns_limit_h_max 25
_diffrn_reflns_limit_h_min -25
_diffrn_reflns_limit_k_max 25
_diffrn_reflns_limit_k_min -26
_diffrn_reflns_limit_l_max 34
_diffrn_reflns_limit_l_min -34
_diffrn_reflns_number 126710
_diffrn_reflns_point_group_measured_fraction_full 0.999
_diffrn_reflns_point_group_measured_fraction_max 0.920
_diffrn_reflns_theta_full 25.242
_diffrn_reflns_theta_max 32.759
_diffrn_reflns_theta_min 1.927
_exptl_absorpt_coefficient_mu 0.974
_exptl_absorpt_correction_T_max 1.0
_exptl_absorpt_correction_T_min 0.93997
_exptl_absorpt_correction_type multi-scan
_exptl_absorpt_process_details
;
CrysAlisPro 1.171.38.46 (Rigaku Oxford Diffraction, 2015)
Empirical absorption correction using spherical harmonics,
 implemented in SCALE3 ABSPACK scaling algorithm.
;
_exptl_crystal_colour colorless
_exptl_crystal_density_diffrn 1.553
_exptl_crystal_description prism
_exptl_crystal_F_000 2834
_exptl_crystal_size_max 0.411
_exptl_crystal_size_mid 0.245
_exptl_crystal_size_min 0.158
_refine_diff_density_max 4.132
_refine_diff_density_min -2.725
_refine_diff_density_rms 0.130
_refine_ls_extinction_method none
_refine_ls_goodness_of_fit_ref 1.070
_refine_ls_hydrogen_treatment mixed
_refine_ls_matrix_type full
_refine_ls_number_parameters 1714
_refine_ls_number_reflns 39660
_refine_ls_number_restraints 107
_refine_ls_restrained_S_all 1.070
_refine_ls_R_factor_all 0.0660
_refine_ls_R_factor_gt 0.0530
_refine_ls_shift/su_max 0.001
_refine_ls_shift/su_mean 0.000
_refine_ls_structure_factor_coef Fsqd
_refine_ls_weighting_details 'w=1/[\s^2^(Fo^2^)+(0.0550P)^2^+15.0000P] where P=(Fo^2^+2Fc^2^)/3'
_refine_ls_weighting_scheme calc
_refine_ls_wR_factor_gt 0.1289
_refine_ls_wR_factor_ref 0.1371
_reflns_Friedel_coverage 0.000
_reflns_number_gt 33615
_reflns_number_total 39660
_reflns_threshold_expression 'I > 2\s(I)'
_cod_data_source_file c9ce01410a2.cif
_cod_data_source_block 170801F
_cod_depositor_comments
;Adding full bibliography for 7234849--7234857.cif.

 Adding full bibliography for 7234849--7234857.cif.
;
_cod_database_code 7234854
_shelx_shelxl_version_number 2017/1
_shelx_space_group_comment
;
The symmetry employed for this shelxl refinement is uniquely defined
by the following loop, which should always be used as a source of
symmetry information in preference to the above space-group names.
They are only intended as comments.
;
_shelx_estimated_absorpt_t_min 0.690
_shelx_estimated_absorpt_t_max 0.861

loop_
_space_group_symop_operation_xyz
'x, y, z'
'-x, -y, -z'

loop_
_atom_site_label
_atom_site_type_symbol
_atom_site_fract_x
_atom_site_fract_y
_atom_site_fract_z
_atom_site_U_iso_or_equiv
_atom_site_adp_type
_atom_site_occupancy
_atom_site_site_symmetry_order
_atom_site_calc_flag
_atom_site_refinement_flags_posn
_atom_site_refinement_flags_adp
_atom_site_refinement_flags_occupancy
_atom_site_disorder_assembly
_atom_site_disorder_group
Er1 Er 0.44146(2) 0.48555(2) 0.27649(2) 0.01423(3) Uani 1 1 d D . . . .
Na1 Na 0.5512(4) 0.5440(4) -0.0230(2) 0.0668(12) Uani 0.5 1 d . . P A 1
Cl1 Cl 0.6533(2) 0.5382(2) -0.07519(19) 0.0763(10) Uani 0.5 1 d . . P B 2
O01W O 0.50247(17) 0.4989(2) 0.37865(11) 0.0293(5) Uani 1 1 d D . . . .
H01Y H 0.4704(8) 0.476(3) 0.4005(8) 0.044 Uiso 1 1 d D U . . .
H01Z H 0.5598(5) 0.528(3) 0.3998(8) 0.044 Uiso 1 1 d D U . . .
O02W O 0.46275(16) 0.35881(14) 0.27048(11) 0.0230(5) Uani 1 1 d D . . . .
H02Y H 0.4239(13) 0.3066(9) 0.2469(16) 0.035 Uiso 1 1 d D U . . .
H02Z H 0.5145(9) 0.3611(11) 0.2856(17) 0.035 Uiso 1 1 d D U . . .
O03W O 0.31273(15) 0.36322(15) 0.20501(11) 0.0223(5) Uani 1 1 d D . . . .
H03Y H 0.3154(14) 0.3216(18) 0.1830(13) 0.034 Uiso 1 1 d D U . . .
H03Z H 0.2638(14) 0.3649(17) 0.1878(13) 0.034 Uiso 1 1 d D U . . .
O04W O 0.33844(15) 0.53611(16) 0.23404(10) 0.0197(4) Uani 1 1 d D . . . .
H04Y H 0.3039(18) 0.543(3) 0.2528(8) 0.030 Uiso 1 1 d D U . . .
H04Z H 0.3093(19) 0.518(3) 0.1964(3) 0.030 Uiso 1 1 d D U . . .
O05W O 0.51193(15) 0.63952(14) 0.30610(11) 0.0206(4) Uani 1 1 d D . . . .
H05Y H 0.5650(14) 0.6737(8) 0.3326(14) 0.031 Uiso 1 1 d D U . . .
H05Z H 0.4955(19) 0.6698(9) 0.2857(12) 0.031 Uiso 1 1 d D U . . .
O06W O 0.60198(15) 0.53676(15) 0.29763(12) 0.0228(5) Uani 1 1 d D . . . .
H06Y H 0.6264(11) 0.5045(11) 0.3069(19) 0.034 Uiso 1 1 d D U . . .
H06Z H 0.6432(9) 0.5919(5) 0.3137(18) 0.034 Uiso 1 1 d D U . . .
O07W O 0.47109(16) 0.49949(18) 0.18793(11) 0.0261(5) Uani 1 1 d D . . . .
H07Y H 0.5290(6) 0.535(2) 0.1969(14) 0.039 Uiso 1 1 d D U . . .
H07Z H 0.441(2) 0.524(2) 0.1714(16) 0.039 Uiso 1 1 d D U . . .
O08W O 0.22273(17) 0.56338(17) 0.28831(11) 0.0254(5) Uani 1 1 d D . . . .
H08Y H 0.242(3) 0.561(2) 0.3240(7) 0.038 Uiso 1 1 d D U . . .
H08Z H 0.245(3) 0.6184(8) 0.2885(17) 0.038 Uiso 1 1 d D U . . .
O09W O 0.14666(17) 0.34697(16) 0.15361(11) 0.0238(5) Uani 1 1 d D . . . .
H09Y H 0.153(3) 0.341(3) 0.1190(9) 0.036 Uiso 1 1 d D U . . .
H09Z H 0.135(3) 0.389(2) 0.1618(17) 0.036 Uiso 1 1 d D U . . .
O10W O 0.1775(2) 0.30180(19) 0.04495(13) 0.0325(6) Uani 1 1 d D . . . .
H10Y H 0.184(3) 0.260(2) 0.057(2) 0.049 Uiso 1 1 d D U . . .
H10Z H 0.2314(13) 0.3480(18) 0.056(2) 0.049 Uiso 1 1 d D U . . .
O11W O 0.21910(18) 0.70106(17) 0.25172(12) 0.0277(5) Uani 1 1 d D . . . .
H11Y H 0.245(3) 0.7543(11) 0.2748(15) 0.042 Uiso 1 1 d D U . . .
H11Z H 0.230(3) 0.704(3) 0.2186(10) 0.042 Uiso 1 1 d D U . . .
O12W O 0.49742(18) -0.26232(18) 0.22315(12) 0.0294(5) Uani 1 1 d D . . . .
H12Y H 0.464(2) -0.293(3) 0.1868(7) 0.044 Uiso 1 1 d D U . . .
H12Z H 0.5541(9) -0.234(3) 0.2256(18) 0.044 Uiso 1 1 d D U . . .
O13W O 0.66636(18) 0.57283(18) 0.46129(11) 0.0260(5) Uani 1 1 d D . . . .
H13Y H 0.695(3) 0.547(3) 0.4490(18) 0.039 Uiso 1 1 d D U . . .
H13Z H 0.647(3) 0.551(3) 0.4882(16) 0.039 Uiso 1 1 d D U . . .
O14W O 0.31134(18) 0.15385(18) 0.77063(11) 0.0269(5) Uani 1 1 d D . . . .
H14Y H 0.282(3) 0.150(3) 0.7352(7) 0.040 Uiso 1 1 d D U . . .
H14Z H 0.294(3) 0.177(3) 0.7958(13) 0.040 Uiso 1 1 d D U . . .
O15W O -0.21893(16) 0.02776(16) 0.21640(11) 0.0233(5) Uani 1 1 d D . . . .
H15Y H -0.254(2) 0.051(2) 0.210(2) 0.035 Uiso 1 1 d D U . . .
H15Z H -0.247(2) -0.0214(16) 0.225(2) 0.035 Uiso 1 1 d D U . . .
O16W O 0.4083(2) -0.15789(17) 0.20789(14) 0.0340(6) Uani 1 1 d D . . . .
H16Y H 0.444(2) -0.176(3) 0.226(2) 0.051 Uiso 1 1 d D U . . .
H16Z H 0.360(2) -0.2026(18) 0.1816(17) 0.051 Uiso 1 1 d D U . . .
O17W O 0.44508(19) 0.10699(18) 0.21199(14) 0.0326(6) Uani 1 1 d D . . . .
H17Y H 0.409(2) 0.126(3) 0.219(2) 0.049 Uiso 1 1 d D U . . .
H17Z H 0.5011(9) 0.147(2) 0.231(2) 0.049 Uiso 1 1 d D U . . .
O18W O 0.3714(2) -0.02840(19) 0.24218(12) 0.0309(5) Uani 1 1 d D . . . .
H18Y H 0.382(3) -0.011(3) 0.2799(4) 0.046 Uiso 1 1 d D U . . .
H18Z H 0.401(3) -0.056(3) 0.2361(18) 0.046 Uiso 1 1 d D U . . .
O19W O 0.6144(4) 0.1809(4) 0.2740(3) 0.0366(12) Uani 0.596(9) 1 d D . P C 1
H19Y H 0.650(4) 0.220(5) 0.3078(18) 0.055 Uiso 0.596(9) 1 d D U P C 1
H19Z H 0.647(4) 0.175(6) 0.253(3) 0.055 Uiso 0.596(9) 1 d D U P C 1
O20W O 0.6161(6) 0.2123(7) 0.2551(4) 0.0366(12) Uani 0.404(9) 1 d D . P C 2
H20Y H 0.651(7) 0.243(8) 0.291(2) 0.055 Uiso 0.404(9) 1 d D U P C 2
H20Z H 0.640(7) 0.184(7) 0.239(5) 0.055 Uiso 0.404(9) 1 d D U P C 2
C101 C 0.3792(2) 0.25048(19) 0.45023(13) 0.0159(5) Uani 1 1 d . . . . .
C102 C 0.4205(2) 0.2484(2) 0.40547(13) 0.0161(5) Uani 1 1 d . . . . .
C103 C 0.3629(2) 0.2016(2) 0.34602(14) 0.0198(6) Uani 1 1 d . . . . .
H103 H 0.390098 0.198140 0.315736 0.024 Uiso 1 1 calc R U . . .
C104 C 0.2668(2) 0.1601(2) 0.32970(15) 0.0218(6) Uani 1 1 d . . . . .
H104 H 0.229108 0.129431 0.288687 0.026 Uiso 1 1 calc R U . . .
C105 C 0.2262(2) 0.1635(2) 0.37372(15) 0.0214(6) Uani 1 1 d . . . . .
H105 H 0.160531 0.135598 0.363029 0.026 Uiso 1 1 calc R U . . .
C106 C 0.2824(2) 0.2080(2) 0.43348(15) 0.0193(5) Uani 1 1 d . . . . .
H106 H 0.254461 0.209655 0.463602 0.023 Uiso 1 1 calc R U . . .
C110 C 0.4348(2) 0.2983(2) 0.51570(14) 0.0188(5) Uani 1 1 d . . . . .
H11A H 0.491206 0.353945 0.519019 0.023 Uiso 1 1 calc R U . . .
H11B H 0.397496 0.316067 0.535334 0.023 Uiso 1 1 calc R U . . .
N111 N 0.46297(17) 0.24259(16) 0.54811(11) 0.0149(4) Uani 1 1 d . . . . .
C112 C 0.4143(2) 0.1539(2) 0.53839(13) 0.0162(5) Uani 1 1 d . . . . .
H112 H 0.356534 0.114233 0.507339 0.019 Uiso 1 1 calc R U . . .
N113 N 0.46014(17) 0.12991(16) 0.57943(11) 0.0162(4) Uani 1 1 d . . . . .
C114 C 0.5406(2) 0.2057(2) 0.61678(14) 0.0182(5) Uani 1 1 d . . . . .
H114 H 0.586298 0.208078 0.649958 0.022 Uiso 1 1 calc R U . . .
C115 C 0.5423(2) 0.27624(19) 0.59713(13) 0.0173(5) Uani 1 1 d . . . . .
H115 H 0.589359 0.337524 0.614060 0.021 Uiso 1 1 calc R U . . .
C116 C 0.4335(2) 0.0368(2) 0.58227(15) 0.0224(6) Uani 1 1 d . . . . .
H11C H 0.478893 0.020705 0.572384 0.027 Uiso 1 1 calc R U . . .
H11D H 0.371748 -0.005121 0.551565 0.027 Uiso 1 1 calc R U . . .
C117 C 0.4299(3) 0.0254(2) 0.64343(16) 0.0272(7) Uani 1 1 d . . . . .
H11E H 0.490513 0.070037 0.674295 0.033 Uiso 1 1 calc R U . . .
H11F H 0.420170 -0.035337 0.644324 0.033 Uiso 1 1 calc R U . . .
C118 C 0.3539(3) 0.0368(3) 0.6598(2) 0.0365(9) Uani 1 1 d . . . . .
H11G H 0.363284 0.040072 0.702927 0.044 Uiso 1 1 calc R U . . .
H11H H 0.359376 0.094660 0.654382 0.044 Uiso 1 1 calc R U . . .
C119 C 0.2568(3) -0.0382(4) 0.6227(3) 0.0517(12) Uani 1 1 d . . . . .
H11I H 0.211519 -0.028869 0.637575 0.078 Uiso 1 1 calc R U . . .
H11J H 0.251455 -0.096139 0.626240 0.078 Uiso 1 1 calc R U . . .
H11K H 0.244523 -0.038188 0.580345 0.078 Uiso 1 1 calc R U . . .
C120 C 0.5240(2) 0.2993(2) 0.41808(16) 0.0227(6) Uani 1 1 d . . . . .
H12A H 0.536117 0.293513 0.379333 0.027 Uiso 1 1 calc R U . . .
H12B H 0.547252 0.363890 0.436519 0.027 Uiso 1 1 calc R U . . .
N121 N 0.57667(17) 0.26807(17) 0.45838(11) 0.0155(4) Uani 1 1 d . . . . .
C122 C 0.6616(2) 0.3218(2) 0.49842(13) 0.0166(5) Uani 1 1 d . . . . .
H122 H 0.696542 0.385231 0.506308 0.020 Uiso 1 1 calc R U . . .
N123 N 0.68913(16) 0.27129(16) 0.52539(11) 0.0150(4) Uani 1 1 d . . . . .
C124 C 0.6204(2) 0.1822(2) 0.50118(14) 0.0179(5) Uani 1 1 d . . . . .
H124 H 0.622030 0.131982 0.512198 0.021 Uiso 1 1 calc R U . . .
C125 C 0.5501(2) 0.1802(2) 0.45870(14) 0.0175(5) Uani 1 1 d . . . . .
H125 H 0.493470 0.128187 0.433892 0.021 Uiso 1 1 calc R U . . .
C126 C 0.7787(2) 0.3046(2) 0.57315(14) 0.0201(6) Uani 1 1 d . . . . .
H12C H 0.767227 0.287727 0.609715 0.024 Uiso 1 1 calc R U . . .
H12D H 0.814311 0.371085 0.583669 0.024 Uiso 1 1 calc R U . . .
C127 C 0.8355(2) 0.2654(2) 0.55275(16) 0.0253(6) Uani 1 1 d . . . . .
H12E H 0.894045 0.287722 0.586368 0.030 Uiso 1 1 calc R U . . .
H12F H 0.800372 0.199059 0.544077 0.030 Uiso 1 1 calc R U . . .
C128 C 0.8594(2) 0.2880(3) 0.49731(17) 0.0334(8) Uani 1 1 d . . . . .
H12G H 0.801120 0.268538 0.464211 0.040 Uiso 1 1 calc R U . . .
H12H H 0.888657 0.253296 0.484220 0.040 Uiso 1 1 calc R U . . .
C129 C 0.9245(3) 0.3876(3) 0.5076(2) 0.0435(10) Uani 1 1 d . . . . .
H12I H 0.941200 0.396709 0.471364 0.065 Uiso 1 1 calc R U . . .
H12J H 0.980840 0.408406 0.541884 0.065 Uiso 1 1 calc R U . . .
H12K H 0.893299 0.421908 0.516121 0.065 Uiso 1 1 calc R U . . .
C201 C 0.6250(2) 0.37413(19) 0.06996(13) 0.0155(5) Uani 1 1 d . . . . .
C202 C 0.5792(2) 0.3578(2) 0.11261(14) 0.0187(5) Uani 1 1 d . . . . .
C203 C 0.6307(2) 0.3760(2) 0.17219(15) 0.0242(6) Uani 1 1 d . . . . .
H203 H 0.600001 0.365005 0.201212 0.029 Uiso 1 1 calc R U . . .
C204 C 0.7261(2) 0.4099(2) 0.19032(15) 0.0257(6) Uani 1 1 d . . . . .
H204 H 0.760154 0.421142 0.231238 0.031 Uiso 1 1 calc R U . . .
C205 C 0.7715(2) 0.4271(2) 0.14843(16) 0.0231(6) Uani 1 1 d . . . . .
H205 H 0.836939 0.451238 0.160583 0.028 Uiso 1 1 calc R U . . .
C206 C 0.7212(2) 0.4092(2) 0.08898(15) 0.0192(5) Uani 1 1 d . . . . .
H206 H 0.752699 0.420892 0.060380 0.023 Uiso 1 1 calc R U . . .
C210 C 0.5745(2) 0.3534(2) 0.00408(14) 0.0199(6) Uani 1 1 d . . . . .
H21A H 0.519143 0.361091 -0.000447 0.024 Uiso 1 1 calc R U . . .
H21B H 0.615744 0.396718 -0.013213 0.024 Uiso 1 1 calc R U . . .
N211 N 0.54502(17) 0.26073(17) -0.02980(11) 0.0157(4) Uani 1 1 d . . . . .
C212 C 0.58172(19) 0.20976(19) -0.01236(13) 0.0155(5) Uani 1 1 d . . . . .
H212 H 0.630417 0.226748 0.024151 0.019 Uiso 1 1 calc R U . . .
N213 N 0.53837(17) 0.13128(17) -0.05487(11) 0.0159(4) Uani 1 1 d . . . . .
C214 C 0.4719(2) 0.1322(2) -0.10096(14) 0.0212(6) Uani 1 1 d . . . . .
H214 H 0.431049 0.085006 -0.137001 0.025 Uiso 1 1 calc R U . . .
C215 C 0.4762(2) 0.2129(2) -0.08503(14) 0.0198(6) Uani 1 1 d . . . . .
H215 H 0.438631 0.232826 -0.107734 0.024 Uiso 1 1 calc R U . . .
C216 C 0.5597(2) 0.05748(19) -0.05338(14) 0.0174(5) Uani 1 1 d . . . . .
H21C H 0.501119 -0.000835 -0.070489 0.021 Uiso 1 1 calc R U . . .
H21D H 0.589381 0.062165 -0.010999 0.021 Uiso 1 1 calc R U . . .
C217 C 0.6240(2) 0.05981(19) -0.08893(14) 0.0175(5) Uani 1 1 d . . . . .
H21E H 0.597333 0.061898 -0.130053 0.021 Uiso 1 1 calc R U . . .
H21F H 0.628024 0.003795 -0.092754 0.021 Uiso 1 1 calc R U . . .
C218 C 0.7213(2) 0.1405(2) -0.05929(16) 0.0244(6) Uani 1 1 d . . . . .
H21G H 0.747310 0.138801 -0.017912 0.029 Uiso 1 1 calc R U . . .
H21H H 0.717116 0.196366 -0.055989 0.029 Uiso 1 1 calc R U . . .
C219 C 0.7874(2) 0.1433(2) -0.09370(18) 0.0268(7) Uani 1 1 d . . . . .
H21I H 0.849646 0.194164 -0.071081 0.040 Uiso 1 1 calc R U . . .
H21J H 0.765132 0.150654 -0.133424 0.040 Uiso 1 1 calc R U . . .
H21K H 0.789815 0.087075 -0.098726 0.040 Uiso 1 1 calc R U . . .
C220 C 0.4769(2) 0.3268(2) 0.09698(16) 0.0279(7) Uani 1 1 d . . . . .
H22A H 0.460189 0.323240 0.134099 0.033 Uiso 1 1 calc R U . . .
H22B H 0.464279 0.372017 0.081676 0.033 Uiso 1 1 calc R U . . .
N221 N 0.41765(17) 0.23848(18) 0.05145(12) 0.0193(5) Uani 1 1 d . . . . .
C222 C 0.3409(2) 0.2167(2) 0.00672(14) 0.0195(5) Uani 1 1 d . . . . .
H222 H 0.317167 0.256079 -0.001560 0.023 Uiso 1 1 calc R U . . .
N223 N 0.30313(17) 0.13126(17) -0.02433(11) 0.0171(5) Uani 1 1 d . . . . .
C224 C 0.3576(2) 0.0967(2) 0.00130(14) 0.0187(5) Uani 1 1 d . . . . .
H224 H 0.346914 0.037133 -0.012001 0.022 Uiso 1 1 calc R U . . .
C225 C 0.4292(2) 0.1637(2) 0.04907(14) 0.0202(6) Uani 1 1 d . . . . .
H225 H 0.477758 0.159911 0.075683 0.024 Uiso 1 1 calc R U . . .
C226 C 0.2149(2) 0.0818(2) -0.07525(14) 0.0234(6) Uani 1 1 d . . . . .
H22C H 0.217825 0.036766 -0.104455 0.028 Uiso 1 1 calc R U . . .
H22D H 0.205626 0.124337 -0.096148 0.028 Uiso 1 1 calc R U . . .
C227 C 0.1323(2) 0.0339(2) -0.05361(15) 0.0232(6) Uani 1 1 d . . . . .
H22E H 0.139097 0.075932 -0.017362 0.028 Uiso 1 1 calc R U . . .
H22F H 0.074409 0.018863 -0.085428 0.028 Uiso 1 1 calc R U . . .
C228 C 0.1229(2) -0.0519(2) -0.03842(16) 0.0275(7) Uani 1 1 d . . . . .
H22G H 0.114438 -0.094839 -0.074794 0.033 Uiso 1 1 calc R U . . .
H22H H 0.180889 -0.037429 -0.006970 0.033 Uiso 1 1 calc R U . . .
C229 C 0.0415(3) -0.0961(3) -0.01611(19) 0.0382(9) Uani 1 1 d . . . . .
H22I H 0.035884 -0.152637 -0.009152 0.057 Uiso 1 1 calc R U . . .
H22J H -0.015890 -0.108439 -0.046467 0.057 Uiso 1 1 calc R U . . .
H22K H 0.051843 -0.055589 0.021677 0.057 Uiso 1 1 calc R U . . .
O1 O -0.05155(15) 0.00820(15) 0.23266(10) 0.0175(4) Uani 1 1 d . . . . .
H1 H -0.058436 -0.037937 0.243581 0.026 Uiso 1 1 calc R U . . .
C10 C 0.00230(18) 0.17432(18) 0.21204(12) 0.0127(5) Uani 1 1 d . . . . .
H10A H 0.008004 0.214767 0.185775 0.015 Uiso 1 1 calc R U . . .
H10B H -0.064650 0.134219 0.204257 0.015 Uiso 1 1 calc R U . . .
C11 C 0.01857(18) 0.03498(18) 0.20928(12) 0.0120(4) Uani 1 1 d . . . . .
C12 C 0.05919(18) -0.01802(18) 0.19622(12) 0.0121(4) Uani 1 1 d . . . . .
C13 C 0.13160(19) 0.01577(18) 0.17310(12) 0.0138(5) Uani 1 1 d . . . . .
H13 H 0.160380 -0.018791 0.164477 0.017 Uiso 1 1 calc R U . . .
C14 C 0.16237(19) 0.10002(18) 0.16244(12) 0.0125(5) Uani 1 1 d . . . . .
C15 C 0.11916(18) 0.15029(18) 0.17368(12) 0.0129(5) Uani 1 1 d . . . . .
H15 H 0.139293 0.206900 0.165361 0.016 Uiso 1 1 calc R U . . .
C16 C 0.04678(18) 0.11815(18) 0.19700(12) 0.0122(4) Uani 1 1 d . . . . .
S1 S 0.26085(5) 0.14486(4) 0.13934(3) 0.01396(12) Uani 1 1 d D . . . .
O11 O 0.25834(17) 0.21558(16) 0.11305(12) 0.0178(4) Uani 0.9 1 d D . P D 1
O12 O 0.34291(16) 0.18654(16) 0.19581(11) 0.0175(4) Uani 0.9 1 d D . P D 1
O13 O 0.25783(18) 0.07163(16) 0.09964(12) 0.0176(5) Uani 0.9 1 d D . P D 1
O14 O 0.2323(15) 0.1730(15) 0.0859(7) 0.0178(4) Uani 0.1 1 d D . P D 2
O15 O 0.3344(11) 0.2267(10) 0.1879(8) 0.0175(4) Uani 0.1 1 d D . P D 2
O16 O 0.2877(16) 0.0782(12) 0.1249(11) 0.0176(5) Uani 0.1 1 d D . P D 2
O2 O -0.05872(13) -0.11217(13) 0.29579(9) 0.0142(4) Uani 1 1 d . . . . .
H2 H -0.077740 -0.102374 0.324213 0.021 Uiso 1 1 calc R U . . .
C20 C 0.02925(19) -0.10816(17) 0.20986(12) 0.0125(4) Uani 1 1 d . . . . .
H20A H -0.039073 -0.140577 0.200035 0.015 Uiso 1 1 calc R U . . .
H20B H 0.045769 -0.145199 0.184267 0.015 Uiso 1 1 calc R U . . .
C21 C 0.03251(18) -0.09122(17) 0.31882(12) 0.0119(4) Uani 1 1 d . . . . .
C22 C 0.07977(19) -0.06903(17) 0.38052(12) 0.0128(5) Uani 1 1 d . . . . .
C23 C 0.16962(19) -0.05692(18) 0.39785(12) 0.0136(5) Uani 1 1 d . . . . .
H23 H 0.202715 -0.042471 0.439447 0.016 Uiso 1 1 calc R U . . .
C24 C 0.21155(19) -0.06553(18) 0.35570(12) 0.0134(5) Uani 1 1 d . . . . .
C25 C 0.16518(19) -0.08345(18) 0.29464(12) 0.0133(5) Uani 1 1 d . . . . .
H25 H 0.194961 -0.087278 0.265935 0.016 Uiso 1 1 calc R U . . .
C26 C 0.07567(19) -0.09573(17) 0.27561(12) 0.0124(4) Uani 1 1 d . . . . .
S2 S 0.32229(5) -0.05691(5) 0.37819(3) 0.01464(12) Uani 1 1 d . . . . .
O21 O 0.35549(16) -0.03113(16) 0.44385(10) 0.0209(4) Uani 1 1 d . . . . .
O22 O 0.30947(16) -0.14492(15) 0.35098(11) 0.0219(4) Uani 1 1 d . . . . .
O23 O 0.38114(15) 0.01266(15) 0.35476(10) 0.0197(4) Uani 1 1 d . . . . .
O3 O -0.02826(15) 0.04269(14) 0.37814(9) 0.0170(4) Uani 1 1 d . . . . .
H3 H -0.043483 0.077610 0.363495 0.026 Uiso 1 1 calc R U . . .
C30 C 0.03847(19) -0.05801(18) 0.42911(12) 0.0137(5) Uani 1 1 d . . . . .
H30A H -0.029998 -0.088771 0.410559 0.016 Uiso 1 1 calc R U . . .
H30B H 0.053231 -0.088280 0.459022 0.016 Uiso 1 1 calc R U . . .
C31 C 0.03540(18) 0.08794(18) 0.43406(12) 0.0130(5) Uani 1 1 d . . . . .
C32 C 0.06198(19) 0.17654(18) 0.46351(12) 0.0132(5) Uani 1 1 d . . . . .
C33 C 0.12770(18) 0.21606(18) 0.52173(12) 0.0130(5) Uani 1 1 d . . . . .
H33 H 0.147218 0.276264 0.542454 0.016 Uiso 1 1 calc R U . . .
C34 C 0.16457(19) 0.16808(18) 0.54943(12) 0.0132(5) Uani 1 1 d . . . . .
C35 C 0.13722(19) 0.07977(18) 0.51942(12) 0.0135(5) Uani 1 1 d . . . . .
H35 H 0.162951 0.047579 0.538719 0.016 Uiso 1 1 calc R U . . .
C36 C 0.07272(19) 0.03872(18) 0.46159(12) 0.0131(5) Uani 1 1 d . . . . .
S3 S 0.24209(5) 0.21478(5) 0.62385(3) 0.01341(12) Uani 1 1 d . . . . .
O31 O 0.24606(15) 0.29959(15) 0.64742(10) 0.0198(4) Uani 1 1 d . . . . .
O32 O 0.20368(15) 0.14883(15) 0.65613(10) 0.0197(4) Uani 1 1 d . . . . .
O33 O 0.33035(14) 0.22513(15) 0.61921(10) 0.0197(4) Uani 1 1 d . . . . .
O4 O -0.07685(14) 0.13917(14) 0.31297(9) 0.0154(4) Uani 1 1 d . . . . .
H4 H -0.101738 0.111099 0.276097 0.023 Uiso 1 1 calc R U . . .
C40 C 0.02198(19) 0.22929(19) 0.43366(12) 0.0142(5) Uani 1 1 d . . . . .
H40A H 0.036759 0.283444 0.464450 0.017 Uiso 1 1 calc R U . . .
H40B H -0.046505 0.191727 0.416465 0.017 Uiso 1 1 calc R U . . .
C41 C 0.01013(18) 0.20838(18) 0.32303(13) 0.0129(5) Uani 1 1 d . . . . .
C42 C 0.04872(18) 0.22992(18) 0.27756(12) 0.0128(5) Uani 1 1 d . . . . .
C43 C 0.13800(19) 0.30486(18) 0.29457(12) 0.0139(5) Uani 1 1 d . . . . .
H43 H 0.165761 0.321340 0.264737 0.017 Uiso 1 1 calc R U . . .
C44 C 0.18580(19) 0.35480(18) 0.35426(12) 0.0137(5) Uani 1 1 d . . . . .
C45 C 0.14766(19) 0.33175(18) 0.39918(13) 0.0142(5) Uani 1 1 d . . . . .
H45 H 0.181484 0.366449 0.440080 0.017 Uiso 1 1 calc R U . . .
C46 C 0.06021(19) 0.25801(18) 0.38387(12) 0.0132(5) Uani 1 1 d . . . . .
S4 S 0.29512(5) 0.45173(5) 0.37572(3) 0.01629(13) Uani 1 1 d . . . . .
O41 O 0.32499(15) 0.45274(15) 0.32259(10) 0.0187(4) Uani 1 1 d . . . . .
O42 O 0.28207(18) 0.52800(15) 0.39402(11) 0.0255(5) Uani 1 1 d . . . . .
O43 O 0.35839(16) 0.44409(17) 0.42557(11) 0.0265(5) Uani 1 1 d . . . . .
O5 O 1.04504(14) 0.58329(14) 0.28865(10) 0.0172(4) Uani 1 1 d . . . . .
H5 H 1.045133 0.624889 0.274068 0.026 Uiso 1 1 calc R U . . .
C50 C 0.9441(2) 0.68293(19) 0.30354(14) 0.0174(5) Uani 1 1 d . . . . .
H50A H 0.921475 0.714980 0.327734 0.021 Uiso 1 1 calc R U . . .
H50B H 1.012362 0.720908 0.315584 0.021 Uiso 1 1 calc R U . . .
C51 C 0.97129(18) 0.54862(18) 0.30866(12) 0.0122(4) Uani 1 1 d . . . . .
C52 C 0.94716(18) 0.46472(18) 0.31954(12) 0.0125(4) Uani 1 1 d . . . . .
C53 C 0.87458(19) 0.42757(18) 0.34196(12) 0.0130(5) Uani 1 1 d . . . . .
H53 H 0.858089 0.371204 0.350213 0.016 Uiso 1 1 calc R U . . .
C54 C 0.82577(18) 0.47190(18) 0.35248(12) 0.0132(5) Uani 1 1 d . . . . .
C55 C 0.8498(2) 0.55498(19) 0.34111(13) 0.0153(5) Uani 1 1 d . . . . .
H55 H 0.816534 0.585130 0.348862 0.018 Uiso 1 1 calc R U . . .
C56 C 0.92236(19) 0.59448(18) 0.31846(13) 0.0140(5) Uani 1 1 d . . . . .
S5 S 0.72879(5) 0.41944(5) 0.37637(3) 0.01540(12) Uani 1 1 d . . . . .
O51 O 0.71353(16) 0.32922(15) 0.37604(11) 0.0216(4) Uani 1 1 d . . . . .
O52 O 0.75094(16) 0.47512(16) 0.43609(10) 0.0220(4) Uani 1 1 d . . . . .
O53 O 0.65089(15) 0.41672(16) 0.33197(11) 0.0216(4) Uani 1 1 d . . . . .
O6 O 1.06885(14) 0.45470(15) 0.19977(10) 0.0178(4) Uani 1 1 d . . . . .
H6 H 1.092557 0.483462 0.236499 0.027 Uiso 1 1 calc R U . . .
C60 C 0.99409(18) 0.41223(18) 0.30141(12) 0.0125(4) Uani 1 1 d . . . . .
H60A H 1.060400 0.454267 0.308683 0.015 Uiso 1 1 calc R U . . .
H60B H 0.990744 0.369954 0.326048 0.015 Uiso 1 1 calc R U . . .
C61 C 0.98175(18) 0.38544(18) 0.18908(13) 0.0129(5) Uani 1 1 d . . . . .
C62 C 0.93037(19) 0.33994(18) 0.12767(12) 0.0138(5) Uani 1 1 d . . . . .
C63 C 0.8422(2) 0.26612(18) 0.11280(12) 0.0142(5) Uani 1 1 d . . . . .
H63 H 0.806325 0.234415 0.071630 0.017 Uiso 1 1 calc R U . . .
C64 C 0.80608(19) 0.23822(18) 0.15776(12) 0.0133(5) Uani 1 1 d . . . . .
C65 C 0.85708(19) 0.28472(18) 0.21761(12) 0.0134(5) Uani 1 1 d . . . . .
H65 H 0.831563 0.265112 0.247768 0.016 Uiso 1 1 calc R U . . .
C66 C 0.94557(18) 0.36015(18) 0.23494(12) 0.0120(4) Uani 1 1 d . . . . .
S6 S 0.69249(5) 0.14514(5) 0.13584(3) 0.01478(12) Uani 1 1 d . . . . .
O61 O 0.68175(15) 0.12039(14) 0.19149(10) 0.0184(4) Uani 1 1 d . . . . .
O62 O 0.62877(15) 0.17585(16) 0.11052(11) 0.0244(5) Uani 1 1 d . . . . .
O63 O 0.68959(17) 0.07483(15) 0.09235(11) 0.0244(5) Uani 1 1 d . . . . .
O7 O 1.02888(15) 0.55817(14) 0.13648(9) 0.0172(4) Uani 1 1 d . . . . .
H7 H 1.045999 0.522542 0.148052 0.026 Uiso 1 1 calc R U . . .
C70 C 0.9684(2) 0.37056(19) 0.07825(12) 0.0139(5) Uani 1 1 d . . . . .
H70A H 1.037101 0.405816 0.095354 0.017 Uiso 1 1 calc R U . . .
H70B H 0.951779 0.316786 0.046327 0.017 Uiso 1 1 calc R U . . .
C71 C 0.96386(19) 0.51644(18) 0.08040(12) 0.0135(5) Uani 1 1 d . . . . .
C72 C 0.9293(2) 0.56846(19) 0.05472(13) 0.0162(5) Uani 1 1 d . . . . .
C73 C 0.8647(2) 0.53075(19) -0.00336(13) 0.0154(5) Uani 1 1 d . . . . .
H73 H 0.841222 0.565193 -0.021645 0.018 Uiso 1 1 calc R U . . .
C74 C 0.83454(19) 0.44230(18) -0.03461(12) 0.0134(5) Uani 1 1 d . . . . .
C75 C 0.86799(19) 0.39116(18) -0.00821(12) 0.0136(5) Uani 1 1 d . . . . .
H75 H 0.846556 0.330912 -0.029963 0.016 Uiso 1 1 calc R U . . .
C76 C 0.93281(19) 0.42724(18) 0.04998(12) 0.0126(5) Uani 1 1 d . . . . .
S7 S 0.75392(5) 0.39728(5) -0.10838(3) 0.01455(12) Uani 1 1 d . . . . .
O71 O 0.75189(17) 0.31428(15) -0.13474(10) 0.0220(4) Uani 1 1 d . . . . .
O72 O 0.66343(15) 0.38068(17) -0.10348(11) 0.0237(5) Uani 1 1 d . . . . .
O73 O 0.78859(15) 0.46635(15) -0.13877(10) 0.0203(4) Uani 1 1 d . . . . .
O8 O 1.03920(14) 0.69169(14) 0.22005(10) 0.0163(4) Uani 1 1 d . . . . .
H8 H 1.052016 0.664917 0.194204 0.024 Uiso 1 1 calc R U . . .
C80 C 0.9602(3) 0.6631(2) 0.09016(14) 0.0229(6) Uani 1 1 d . . . . .
H80A H 0.948248 0.696684 0.061929 0.027 Uiso 1 1 calc R U . . .
H80B H 1.027910 0.694317 0.112059 0.027 Uiso 1 1 calc R U . . .
C81 C 0.94890(19) 0.67394(18) 0.19649(13) 0.0145(5) Uani 1 1 d . . . . .
C82 C 0.9011(2) 0.67217(18) 0.23733(14) 0.0162(5) Uani 1 1 d . . . . .
C83 C 0.8116(2) 0.6605(2) 0.21565(17) 0.0232(6) Uani 1 1 d . . . . .
H83 H 0.777545 0.659378 0.242373 0.028 Uiso 1 1 calc R U . . .
C84 C 0.7726(2) 0.6506(2) 0.15530(18) 0.0283(8) Uani 1 1 d D . . . .
C85 C 0.8202(2) 0.6509(2) 0.11540(16) 0.0272(7) Uani 1 1 d . . . . .
H85 H 0.791614 0.642840 0.073993 0.033 Uiso 1 1 calc R U . . .
C86 C 0.9093(2) 0.66298(19) 0.13515(14) 0.0198(6) Uani 1 1 d . . . . .
S8 S 0.65839(13) 0.64237(13) 0.13893(10) 0.0170(3) Uani 0.5 1 d D . P A 1
O81 O 0.6304(3) 0.6476(4) 0.1923(2) 0.0283(11) Uani 0.5 1 d . U P A 1
O82 O 0.6869(7) 0.7380(7) 0.1293(4) 0.0197(16) Uani 0.5 1 d . U P A 1
O83 O 0.5955(3) 0.5559(3) 0.0932(2) 0.0213(9) Uani 0.5 1 d . U P A 1
S8' S 0.66710(15) 0.64536(16) 0.11815(10) 0.0194(4) Uani 0.5 1 d D . P A 2
O84 O 0.6326(3) 0.6008(4) 0.0530(2) 0.0274(10) Uani 0.5 1 d . U P A 2
O85 O 0.6073(4) 0.5963(5) 0.1492(3) 0.0419(15) Uani 0.5 1 d . U P A 2
O86 O 0.6700(8) 0.7173(8) 0.1137(5) 0.038(3) Uani 0.5 1 d . U P A 2

loop_
_atom_site_aniso_label
_atom_site_aniso_U_11
_atom_site_aniso_U_22
_atom_site_aniso_U_33
_atom_site_aniso_U_23
_atom_site_aniso_U_13
_atom_site_aniso_U_12
Er1 0.01125(6) 0.01376(6) 0.01499(6) 0.00111(4) 0.00408(4) 0.00494(4)
Na1 0.077(3) 0.068(3) 0.062(3) 0.015(2) 0.022(3) 0.042(3)
Cl1 0.0513(15) 0.0512(15) 0.112(3) 0.0316(17) 0.0017(16) 0.0234(13)
O01W 0.0193(11) 0.0462(16) 0.0190(11) 0.0088(11) 0.0050(9) 0.0139(11)
O02W 0.0203(10) 0.0105(9) 0.0286(12) 0.0008(8) -0.0066(9) 0.0082(8)
O03W 0.0150(10) 0.0174(10) 0.0278(12) -0.0031(9) -0.0001(8) 0.0087(8)
O04W 0.0192(10) 0.0244(11) 0.0183(10) 0.0058(8) 0.0031(8) 0.0146(9)
O05W 0.0149(9) 0.0154(9) 0.0259(12) 0.0007(8) 0.0026(8) 0.0063(8)
O06W 0.0142(9) 0.0169(10) 0.0359(13) 0.0062(9) 0.0071(9) 0.0075(8)
O07W 0.0188(11) 0.0355(13) 0.0203(11) 0.0047(10) 0.0078(9) 0.0106(10)
O08W 0.0242(11) 0.0282(12) 0.0239(12) 0.0043(9) 0.0062(9) 0.0148(10)
O09W 0.0224(11) 0.0212(11) 0.0289(12) 0.0077(9) 0.0057(9) 0.0127(9)
O10W 0.0354(14) 0.0285(13) 0.0333(14) 0.0141(11) 0.0075(12) 0.0158(11)
O11W 0.0308(13) 0.0229(11) 0.0286(13) 0.0034(10) 0.0151(11) 0.0111(10)
O12W 0.0225(11) 0.0313(13) 0.0303(13) 0.0100(11) 0.0065(10) 0.0106(10)
O13W 0.0276(12) 0.0346(13) 0.0199(11) 0.0058(10) 0.0083(9) 0.0190(11)
O14W 0.0322(13) 0.0286(12) 0.0211(11) 0.0034(10) 0.0034(10) 0.0197(11)
O15W 0.0183(10) 0.0227(11) 0.0279(12) 0.0076(9) 0.0040(9) 0.0110(9)
O16W 0.0334(14) 0.0202(11) 0.0380(15) -0.0018(10) 0.0009(11) 0.0129(11)
O17W 0.0272(12) 0.0258(12) 0.0401(16) 0.0044(11) 0.0035(11) 0.0143(11)
O18W 0.0413(15) 0.0317(13) 0.0245(13) 0.0073(10) 0.0133(11) 0.0210(12)
O19W 0.0266(16) 0.037(3) 0.037(3) -0.0057(18) 0.014(2) 0.011(2)
O20W 0.0266(16) 0.037(3) 0.037(3) -0.0057(18) 0.014(2) 0.011(2)
C101 0.0198(13) 0.0143(12) 0.0162(13) 0.0055(10) 0.0073(10) 0.0094(10)
C102 0.0158(12) 0.0174(12) 0.0183(13) 0.0084(10) 0.0079(10) 0.0087(10)
C103 0.0221(14) 0.0233(14) 0.0180(13) 0.0076(11) 0.0094(11) 0.0126(12)
C104 0.0221(14) 0.0209(14) 0.0194(14) 0.0059(11) 0.0036(11) 0.0095(12)
C105 0.0158(13) 0.0206(14) 0.0284(16) 0.0097(12) 0.0074(11) 0.0085(11)
C106 0.0192(13) 0.0219(14) 0.0245(15) 0.0107(11) 0.0126(11) 0.0127(11)
C110 0.0255(14) 0.0142(12) 0.0182(13) 0.0036(10) 0.0070(11) 0.0116(11)
N111 0.0168(11) 0.0166(11) 0.0138(11) 0.0041(8) 0.0070(9) 0.0094(9)
C112 0.0163(12) 0.0172(12) 0.0154(12) 0.0046(10) 0.0064(10) 0.0080(10)
N113 0.0181(11) 0.0142(10) 0.0157(11) 0.0029(9) 0.0058(9) 0.0076(9)
C114 0.0167(12) 0.0182(13) 0.0179(13) 0.0025(10) 0.0043(10) 0.0085(11)
C115 0.0166(12) 0.0144(12) 0.0181(13) 0.0009(10) 0.0060(10) 0.0062(10)
C116 0.0244(15) 0.0170(13) 0.0230(15) 0.0073(11) 0.0064(12) 0.0081(12)
C117 0.0296(17) 0.0259(16) 0.0241(16) 0.0096(13) 0.0072(13) 0.0122(14)
C118 0.045(2) 0.0329(19) 0.041(2) 0.0125(17) 0.0253(19) 0.0215(18)
C119 0.036(2) 0.058(3) 0.069(4) 0.025(3) 0.029(2) 0.022(2)
C120 0.0168(13) 0.0293(16) 0.0285(16) 0.0188(13) 0.0115(12) 0.0116(12)
N121 0.0141(10) 0.0182(11) 0.0162(11) 0.0076(9) 0.0079(9) 0.0076(9)
C122 0.0160(12) 0.0171(12) 0.0184(13) 0.0058(10) 0.0091(10) 0.0076(10)
N123 0.0140(10) 0.0144(10) 0.0161(11) 0.0031(8) 0.0057(9) 0.0066(9)
C124 0.0166(12) 0.0158(12) 0.0209(14) 0.0034(10) 0.0074(11) 0.0077(10)
C125 0.0166(12) 0.0159(12) 0.0190(13) 0.0029(10) 0.0076(10) 0.0070(10)
C126 0.0170(13) 0.0230(14) 0.0154(13) 0.0027(11) 0.0028(10) 0.0078(11)
C127 0.0166(13) 0.0246(15) 0.0323(18) 0.0056(13) 0.0038(12) 0.0110(12)
C128 0.0181(15) 0.046(2) 0.0291(18) -0.0021(15) 0.0088(13) 0.0134(15)
C129 0.033(2) 0.055(3) 0.033(2) 0.0171(19) 0.0133(17) 0.0105(19)
C201 0.0187(13) 0.0140(11) 0.0168(13) 0.0049(10) 0.0077(10) 0.0096(10)
C202 0.0163(12) 0.0159(12) 0.0200(14) 0.0005(10) 0.0076(11) 0.0054(10)
C203 0.0260(15) 0.0203(14) 0.0192(14) 0.0034(11) 0.0101(12) 0.0049(12)
C204 0.0265(16) 0.0208(14) 0.0200(15) 0.0007(12) -0.0005(12) 0.0090(12)
C205 0.0175(13) 0.0155(13) 0.0300(17) 0.0000(11) 0.0029(12) 0.0073(11)
C206 0.0175(13) 0.0144(12) 0.0252(15) 0.0032(11) 0.0099(11) 0.0066(10)
C210 0.0275(15) 0.0218(14) 0.0194(14) 0.0082(11) 0.0107(12) 0.0174(12)
N211 0.0189(11) 0.0199(11) 0.0142(11) 0.0058(9) 0.0072(9) 0.0133(10)
C212 0.0140(12) 0.0166(12) 0.0168(13) 0.0032(10) 0.0047(10) 0.0089(10)
N213 0.0155(11) 0.0173(11) 0.0170(11) 0.0041(9) 0.0056(9) 0.0098(9)
C214 0.0178(13) 0.0268(15) 0.0168(13) 0.0029(11) 0.0031(11) 0.0115(12)
C215 0.0188(13) 0.0275(15) 0.0159(13) 0.0063(11) 0.0041(11) 0.0145(12)
C216 0.0201(13) 0.0132(12) 0.0199(13) 0.0044(10) 0.0080(11) 0.0083(10)
C217 0.0209(13) 0.0155(12) 0.0186(13) 0.0030(10) 0.0080(11) 0.0109(11)
C218 0.0214(14) 0.0170(13) 0.0329(17) 0.0004(12) 0.0136(13) 0.0076(11)
C219 0.0267(16) 0.0224(15) 0.0381(19) 0.0088(13) 0.0184(14) 0.0138(13)
C220 0.0177(14) 0.0266(16) 0.0296(17) -0.0094(13) 0.0113(13) 0.0063(12)
N221 0.0144(11) 0.0206(12) 0.0206(12) 0.0005(9) 0.0077(9) 0.0074(9)
C222 0.0172(13) 0.0199(13) 0.0230(14) 0.0041(11) 0.0092(11) 0.0099(11)
N223 0.0158(11) 0.0177(11) 0.0163(11) 0.0039(9) 0.0064(9) 0.0069(9)
C224 0.0186(13) 0.0189(13) 0.0214(14) 0.0071(11) 0.0095(11) 0.0098(11)
C225 0.0174(13) 0.0253(15) 0.0201(14) 0.0073(11) 0.0087(11) 0.0109(12)
C226 0.0208(14) 0.0259(15) 0.0165(14) 0.0052(11) 0.0035(11) 0.0072(12)
C227 0.0169(13) 0.0249(15) 0.0198(14) 0.0032(12) 0.0020(11) 0.0067(12)
C228 0.0253(16) 0.0259(16) 0.0231(16) 0.0059(13) 0.0059(13) 0.0073(13)
C229 0.0236(17) 0.044(2) 0.034(2) 0.0178(17) 0.0059(15) 0.0056(16)
O1 0.0181(10) 0.0195(10) 0.0253(11) 0.0121(8) 0.0142(8) 0.0125(8)
C10 0.0130(11) 0.0129(11) 0.0128(11) 0.0022(9) 0.0038(9) 0.0074(9)
C11 0.0111(11) 0.0129(11) 0.0107(11) 0.0015(9) 0.0034(9) 0.0053(9)
C12 0.0128(11) 0.0116(11) 0.0116(11) 0.0019(9) 0.0035(9) 0.0065(9)
C13 0.0164(12) 0.0128(11) 0.0127(12) 0.0020(9) 0.0057(9) 0.0075(10)
C14 0.0149(11) 0.0116(11) 0.0126(11) 0.0035(9) 0.0073(9) 0.0063(9)
C15 0.0136(11) 0.0110(11) 0.0136(12) 0.0027(9) 0.0050(9) 0.0056(9)
C16 0.0132(11) 0.0134(11) 0.0105(11) 0.0019(9) 0.0038(9) 0.0075(9)
S1 0.0154(3) 0.0125(3) 0.0161(3) 0.0040(2) 0.0083(2) 0.0071(2)
O11 0.0199(11) 0.0147(10) 0.0222(12) 0.0083(9) 0.0109(10) 0.0086(9)
O12 0.0166(10) 0.0160(11) 0.0184(11) 0.0036(9) 0.0056(9) 0.0074(9)
O13 0.0195(12) 0.0151(10) 0.0184(12) 0.0010(9) 0.0094(9) 0.0084(9)
O14 0.0199(11) 0.0147(10) 0.0222(12) 0.0083(9) 0.0109(10) 0.0086(9)
O15 0.0166(10) 0.0160(11) 0.0184(11) 0.0036(9) 0.0056(9) 0.0074(9)
O16 0.0195(12) 0.0151(10) 0.0184(12) 0.0010(9) 0.0094(9) 0.0084(9)
O2 0.0115(8) 0.0148(9) 0.0156(9) 0.0028(7) 0.0058(7) 0.0057(7)
C20 0.0148(11) 0.0102(10) 0.0118(11) 0.0017(9) 0.0044(9) 0.0058(9)
C21 0.0132(11) 0.0083(10) 0.0143(12) 0.0025(9) 0.0058(9) 0.0049(9)
C22 0.0150(11) 0.0103(11) 0.0150(12) 0.0044(9) 0.0077(9) 0.0062(9)
C23 0.0159(12) 0.0116(11) 0.0121(11) 0.0016(9) 0.0034(9) 0.0069(9)
C24 0.0139(11) 0.0135(11) 0.0150(12) 0.0045(9) 0.0053(9) 0.0082(9)
C25 0.0146(11) 0.0115(11) 0.0144(12) 0.0024(9) 0.0060(9) 0.0068(9)
C26 0.0149(11) 0.0102(10) 0.0125(11) 0.0032(9) 0.0055(9) 0.0060(9)
S2 0.0145(3) 0.0150(3) 0.0150(3) 0.0028(2) 0.0040(2) 0.0087(2)
O21 0.0223(10) 0.0268(11) 0.0151(10) 0.0052(8) 0.0039(8) 0.0148(9)
O22 0.0223(10) 0.0171(10) 0.0278(12) 0.0016(9) 0.0052(9) 0.0140(9)
O23 0.0165(10) 0.0208(10) 0.0210(11) 0.0052(8) 0.0078(8) 0.0080(8)
O3 0.0182(9) 0.0143(9) 0.0145(9) 0.0019(7) 0.0018(8) 0.0072(8)
C30 0.0147(11) 0.0117(11) 0.0148(12) 0.0042(9) 0.0078(9) 0.0049(9)
C31 0.0121(11) 0.0135(11) 0.0126(11) 0.0037(9) 0.0061(9) 0.0046(9)
C32 0.0139(11) 0.0150(11) 0.0128(11) 0.0046(9) 0.0074(9) 0.0073(10)
C33 0.0141(11) 0.0114(11) 0.0139(12) 0.0032(9) 0.0080(9) 0.0050(9)
C34 0.0134(11) 0.0135(11) 0.0133(12) 0.0037(9) 0.0076(9) 0.0055(9)
C35 0.0154(12) 0.0129(11) 0.0139(12) 0.0042(9) 0.0075(10) 0.0071(10)
C36 0.0140(11) 0.0119(11) 0.0141(12) 0.0037(9) 0.0079(9) 0.0054(9)
S3 0.0130(3) 0.0137(3) 0.0127(3) 0.0025(2) 0.0051(2) 0.0058(2)
O31 0.0223(10) 0.0173(10) 0.0169(10) -0.0011(8) 0.0040(8) 0.0103(8)
O32 0.0164(10) 0.0229(10) 0.0167(10) 0.0085(8) 0.0055(8) 0.0062(8)
O33 0.0122(9) 0.0217(10) 0.0221(11) 0.0007(8) 0.0067(8) 0.0069(8)
O4 0.0124(9) 0.0180(9) 0.0134(9) 0.0034(7) 0.0041(7) 0.0059(7)
C40 0.0165(12) 0.0147(11) 0.0134(12) 0.0034(9) 0.0068(10) 0.0087(10)
C41 0.0129(11) 0.0123(11) 0.0168(12) 0.0049(9) 0.0061(9) 0.0081(9)
C42 0.0131(11) 0.0136(11) 0.0128(11) 0.0033(9) 0.0037(9) 0.0079(9)
C43 0.0165(12) 0.0127(11) 0.0143(12) 0.0050(9) 0.0056(10) 0.0081(10)
C44 0.0141(11) 0.0113(11) 0.0147(12) 0.0027(9) 0.0039(9) 0.0062(9)
C45 0.0157(12) 0.0123(11) 0.0139(12) 0.0035(9) 0.0040(9) 0.0067(10)
C46 0.0159(12) 0.0138(11) 0.0131(12) 0.0040(9) 0.0061(9) 0.0092(10)
S4 0.0151(3) 0.0158(3) 0.0131(3) 0.0032(2) 0.0047(2) 0.0038(2)
O41 0.0166(9) 0.0199(10) 0.0177(10) 0.0062(8) 0.0089(8) 0.0056(8)
O42 0.0320(12) 0.0151(10) 0.0267(12) 0.0027(9) 0.0149(10) 0.0078(9)
O43 0.0175(10) 0.0335(13) 0.0195(11) 0.0120(10) 0.0032(9) 0.0053(9)
O5 0.0164(9) 0.0185(10) 0.0244(11) 0.0107(8) 0.0127(8) 0.0108(8)
C50 0.0232(14) 0.0117(11) 0.0209(14) 0.0044(10) 0.0116(11) 0.0098(10)
C51 0.0123(11) 0.0120(11) 0.0121(11) 0.0022(9) 0.0046(9) 0.0059(9)
C52 0.0122(11) 0.0126(11) 0.0126(11) 0.0017(9) 0.0033(9) 0.0071(9)
C53 0.0142(11) 0.0147(11) 0.0106(11) 0.0031(9) 0.0043(9) 0.0075(10)
C54 0.0123(11) 0.0154(11) 0.0134(12) 0.0042(9) 0.0065(9) 0.0070(9)
C55 0.0166(12) 0.0176(12) 0.0165(12) 0.0044(10) 0.0087(10) 0.0110(10)
C56 0.0161(12) 0.0130(11) 0.0156(12) 0.0045(9) 0.0074(10) 0.0082(10)
S5 0.0149(3) 0.0178(3) 0.0181(3) 0.0073(2) 0.0093(2) 0.0093(2)
O51 0.0225(11) 0.0192(10) 0.0304(12) 0.0117(9) 0.0156(9) 0.0117(9)
O52 0.0258(11) 0.0267(11) 0.0201(11) 0.0078(9) 0.0142(9) 0.0149(9)
O53 0.0149(9) 0.0252(11) 0.0274(12) 0.0117(9) 0.0079(9) 0.0103(9)
O6 0.0131(9) 0.0191(10) 0.0195(10) 0.0077(8) 0.0057(8) 0.0058(8)
C60 0.0138(11) 0.0128(11) 0.0122(11) 0.0036(9) 0.0047(9) 0.0073(9)
C61 0.0118(11) 0.0126(11) 0.0172(12) 0.0051(9) 0.0058(9) 0.0078(9)
C62 0.0173(12) 0.0141(11) 0.0145(12) 0.0053(9) 0.0073(10) 0.0102(10)
C63 0.0182(12) 0.0137(11) 0.0127(12) 0.0034(9) 0.0046(10) 0.0099(10)
C64 0.0137(11) 0.0119(11) 0.0143(12) 0.0032(9) 0.0044(9) 0.0067(9)
C65 0.0153(12) 0.0129(11) 0.0155(12) 0.0044(9) 0.0071(10) 0.0087(10)
C66 0.0138(11) 0.0118(11) 0.0128(11) 0.0034(9) 0.0048(9) 0.0081(9)
S6 0.0134(3) 0.0125(3) 0.0152(3) 0.0031(2) 0.0029(2) 0.0048(2)
O61 0.0185(10) 0.0177(10) 0.0194(10) 0.0082(8) 0.0076(8) 0.0077(8)
O62 0.0158(10) 0.0245(11) 0.0296(12) 0.0114(10) 0.0012(9) 0.0092(9)
O63 0.0255(11) 0.0160(10) 0.0219(11) -0.0021(8) 0.0074(9) 0.0047(9)
O7 0.0213(10) 0.0142(9) 0.0131(9) 0.0005(7) 0.0004(8) 0.0098(8)
C70 0.0183(12) 0.0152(12) 0.0138(12) 0.0058(9) 0.0080(10) 0.0110(10)
C71 0.0158(12) 0.0123(11) 0.0129(12) 0.0040(9) 0.0053(9) 0.0069(10)
C72 0.0242(14) 0.0136(11) 0.0134(12) 0.0048(9) 0.0070(10) 0.0109(11)
C73 0.0199(13) 0.0161(12) 0.0135(12) 0.0052(10) 0.0059(10) 0.0112(10)
C74 0.0147(11) 0.0130(11) 0.0125(11) 0.0033(9) 0.0063(9) 0.0060(9)
C75 0.0162(12) 0.0137(11) 0.0130(12) 0.0049(9) 0.0071(9) 0.0077(10)
C76 0.0139(11) 0.0129(11) 0.0129(11) 0.0052(9) 0.0062(9) 0.0067(9)
S7 0.0145(3) 0.0144(3) 0.0132(3) 0.0048(2) 0.0039(2) 0.0059(2)
O71 0.0285(11) 0.0170(10) 0.0167(10) 0.0018(8) 0.0032(9) 0.0111(9)
O72 0.0145(10) 0.0307(12) 0.0238(11) 0.0096(9) 0.0059(8) 0.0092(9)
O73 0.0192(10) 0.0207(10) 0.0188(10) 0.0113(8) 0.0047(8) 0.0072(8)
O8 0.0126(9) 0.0154(9) 0.0200(10) 0.0025(8) 0.0053(8) 0.0071(7)
C80 0.0382(18) 0.0143(12) 0.0157(13) 0.0042(10) 0.0070(12) 0.0135(13)
C81 0.0137(11) 0.0106(11) 0.0177(13) 0.0024(9) 0.0022(10) 0.0065(9)
C82 0.0154(12) 0.0101(11) 0.0240(14) 0.0047(10) 0.0069(10) 0.0069(10)
C83 0.0162(13) 0.0149(13) 0.0425(19) 0.0103(13) 0.0106(13) 0.0099(11)
C84 0.0163(13) 0.0128(12) 0.048(2) 0.0046(13) -0.0034(13) 0.0090(11)
C85 0.0306(16) 0.0135(13) 0.0263(16) 0.0000(11) -0.0083(13) 0.0119(12)
C86 0.0264(15) 0.0124(12) 0.0177(13) 0.0014(10) 0.0019(11) 0.0107(11)
S8 0.0144(7) 0.0161(7) 0.0224(10) 0.0048(7) 0.0064(7) 0.0091(6)
O81 0.016(2) 0.033(3) 0.030(3) -0.003(2) 0.0085(19) 0.0110(19)
O82 0.027(4) 0.032(4) 0.012(3) 0.006(2) 0.006(3) 0.024(3)
O83 0.0167(18) 0.0199(19) 0.022(2) 0.0016(16) 0.0021(15) 0.0081(15)
S8' 0.0176(8) 0.0285(9) 0.0184(10) 0.0109(8) 0.0072(7) 0.0146(7)
O84 0.022(2) 0.035(3) 0.022(2) 0.0041(19) 0.0029(18) 0.015(2)
O85 0.017(2) 0.068(4) 0.051(4) 0.044(3) 0.019(2) 0.019(3)
O86 0.022(4) 0.034(5) 0.061(7) 0.026(5) 0.008(4) 0.016(3)

loop_
_atom_type_symbol
_atom_type_description
_atom_type_scat_dispersion_real
_atom_type_scat_dispersion_imag
_atom_type_scat_source
C C 0.0033 0.0016 'International Tables Vol C Tables 4.2.6.8 and 6.1.1.4'
H H 0.0000 0.0000 'International Tables Vol C Tables 4.2.6.8 and 6.1.1.4'
N N 0.0061 0.0033 'International Tables Vol C Tables 4.2.6.8 and 6.1.1.4'
O O 0.0106 0.0060 'International Tables Vol C Tables 4.2.6.8 and 6.1.1.4'
S S 0.1246 0.1234 'International Tables Vol C Tables 4.2.6.8 and 6.1.1.4'
Er Er -0.2586 4.9576 'International Tables Vol C Tables 4.2.6.8 and 6.1.1.4'
Na Na 0.0362 0.0249 'International Tables Vol C Tables 4.2.6.8 and 6.1.1.4'
Cl Cl 0.1484 0.1585 'International Tables Vol C Tables 4.2.6.8 and 6.1.1.4'

loop_
_geom_angle_atom_site_label_1
_geom_angle_atom_site_label_2
_geom_angle_atom_site_label_3
_geom_angle
_geom_angle_site_symmetry_1
_geom_angle_site_symmetry_3
O05W Er1 O07W 86.33(9) . .
O05W Er1 O03W 140.23(8) . .
O07W Er1 O03W 76.79(9) . .
O05W Er1 O01W 85.43(9) . .
O07W Er1 O01W 146.54(8) . .
O03W Er1 O01W 127.13(9) . .
O05W Er1 O02W 146.10(8) . .
O07W Er1 O02W 90.70(9) . .
O03W Er1 O02W 70.80(8) . .
O01W Er1 O02W 78.64(9) . .
O05W Er1 O06W 74.47(8) . .
O07W Er1 O06W 73.15(9) . .
O03W Er1 O06W 131.45(8) . .
O01W Er1 O06W 73.39(9) . .
O02W Er1 O06W 72.37(8) . .
O05W Er1 O04W 68.88(8) . .
O07W Er1 O04W 79.33(8) . .
O03W Er1 O04W 72.70(8) . .
O01W Er1 O04W 126.82(9) . .
O02W Er1 O04W 143.45(8) . .
O06W Er1 O04W 135.06(8) . .
O05W Er1 O41 98.90(8) . .
O07W Er1 O41 143.99(8) . .
O03W Er1 O41 76.74(8) . .
O01W Er1 O41 69.42(8) . .
O02W Er1 O41 103.08(8) . .
O06W Er1 O41 142.65(8) . .
O04W Er1 O41 69.77(8) . .
O83 Na1 Na1 68.6(3) 2_665 2_665
O83 Na1 O83 123.7(2) 2_665 .
Na1 Na1 O83 55.1(2) 2_665 .
Er1 O01W H01Y 125.1(9) . .
Er1 O01W H01Z 125.5(9) . .
H01Y O01W H01Z 109.4(13) . .
Er1 O02W H02Y 125.1(10) . .
Er1 O02W H02Z 124.4(10) . .
H02Y O02W H02Z 109.3(13) . .
Er1 O03W H03Y 123.2(12) . .
Er1 O03W H03Z 122.6(12) . .
H03Y O03W H03Z 109.7(13) . .
Er1 O04W H04Y 119.6(14) . .
Er1 O04W H04Z 120.5(15) . .
H04Y O04W H04Z 109.3(13) . .
Er1 O05W H05Y 124.5(10) . .
Er1 O05W H05Z 123.4(10) . .
H05Y O05W H05Z 110.2(13) . .
Er1 O06W H06Y 122.4(13) . .
Er1 O06W H06Z 122.7(13) . .
H06Y O06W H06Z 108.4(13) . .
Er1 O07W H07Y 108(2) . .
Er1 O07W H07Z 107(2) . .
H07Y O07W H07Z 109.0(13) . .
H08Y O08W H08Z 109.2(13) . .
H09Y O09W H09Z 109.9(13) . .
H10Y O10W H10Z 107.9(13) . .
H11Y O11W H11Z 108.7(13) . .
H12Y O12W H12Z 109.5(13) . .
H13Y O13W H13Z 109.0(13) . .
H14Y O14W H14Z 108.9(13) . .
H15Y O15W H15Z 109.3(13) . .
H16Y O16W H16Z 109.5(13) . .
H17Y O17W H17Z 109.7(13) . .
H18Y O18W H18Z 108.8(13) . .
H19Y O19W H19Z 109.4(14) . .
H20Y O20W H20Z 109.4(14) . .
C106 C101 C102 119.3(3) . .
C106 C101 C110 117.9(3) . .
C102 C101 C110 122.8(3) . .
C103 C102 C101 118.4(3) . .
C103 C102 C120 118.2(3) . .
C101 C102 C120 123.2(3) . .
C104 C103 C102 121.9(3) . .
C104 C103 H103 119.0 . .
C102 C103 H103 119.0 . .
C103 C104 C105 119.5(3) . .
C103 C104 H104 120.2 . .
C105 C104 H104 120.2 . .
C106 C105 C104 119.5(3) . .
C106 C105 H105 120.3 . .
C104 C105 H105 120.3 . .
C105 C106 C101 121.3(3) . .
C105 C106 H106 119.3 . .
C101 C106 H106 119.3 . .
N111 C110 C101 113.0(2) . .
N111 C110 H11A 109.0 . .
C101 C110 H11A 109.0 . .
N111 C110 H11B 109.0 . .
C101 C110 H11B 109.0 . .
H11A C110 H11B 107.8 . .
C112 N111 C115 108.4(2) . .
C112 N111 C110 126.8(3) . .
C115 N111 C110 124.6(2) . .
N113 C112 N111 108.7(3) . .
N113 C112 H112 125.7 . .
N111 C112 H112 125.7 . .
C112 N113 C114 108.8(3) . .
C112 N113 C116 126.2(3) . .
C114 N113 C116 124.9(3) . .
C115 C114 N113 106.8(3) . .
C115 C114 H114 126.6 . .
N113 C114 H114 126.6 . .
C114 C115 N111 107.3(3) . .
C114 C115 H115 126.3 . .
N111 C115 H115 126.3 . .
N113 C116 C117 112.5(3) . .
N113 C116 H11C 109.1 . .
C117 C116 H11C 109.1 . .
N113 C116 H11D 109.1 . .
C117 C116 H11D 109.1 . .
H11C C116 H11D 107.8 . .
C116 C117 C118 113.6(3) . .
C116 C117 H11E 108.9 . .
C118 C117 H11E 108.9 . .
C116 C117 H11F 108.9 . .
C118 C117 H11F 108.9 . .
H11E C117 H11F 107.7 . .
C119 C118 C117 113.8(4) . .
C119 C118 H11G 108.8 . .
C117 C118 H11G 108.8 . .
C119 C118 H11H 108.8 . .
C117 C118 H11H 108.8 . .
H11G C118 H11H 107.7 . .
C118 C119 H11I 109.5 . .
C118 C119 H11J 109.5 . .
H11I C119 H11J 109.5 . .
C118 C119 H11K 109.5 . .
H11I C119 H11K 109.5 . .
H11J C119 H11K 109.5 . .
N121 C120 C102 114.0(2) . .
N121 C120 H12A 108.7 . .
C102 C120 H12A 108.7 . .
N121 C120 H12B 108.7 . .
C102 C120 H12B 108.7 . .
H12A C120 H12B 107.6 . .
C122 N121 C125 108.9(2) . .
C122 N121 C120 124.3(3) . .
C125 N121 C120 126.7(3) . .
N123 C122 N121 108.3(3) . .
N123 C122 H122 125.9 . .
N121 C122 H122 125.9 . .
C122 N123 C124 109.0(2) . .
C122 N123 C126 125.7(3) . .
C124 N123 C126 125.3(3) . .
C125 C124 N123 106.9(3) . .
C125 C124 H124 126.6 . .
N123 C124 H124 126.6 . .
C124 C125 N121 106.9(3) . .
C124 C125 H125 126.6 . .
N121 C125 H125 126.6 . .
N123 C126 C127 111.1(3) . .
N123 C126 H12C 109.4 . .
C127 C126 H12C 109.4 . .
N123 C126 H12D 109.4 . .
C127 C126 H12D 109.4 . .
H12C C126 H12D 108.0 . .
C128 C127 C126 114.6(3) . .
C128 C127 H12E 108.6 . .
C126 C127 H12E 108.6 . .
C128 C127 H12F 108.6 . .
C126 C127 H12F 108.6 . .
H12E C127 H12F 107.6 . .
C127 C128 C129 113.7(3) . .
C127 C128 H12G 108.8 . .
C129 C128 H12G 108.8 . .
C127 C128 H12H 108.8 . .
C129 C128 H12H 108.8 . .
H12G C128 H12H 107.7 . .
C128 C129 H12I 109.5 . .
C128 C129 H12J 109.5 . .
H12I C129 H12J 109.5 . .
C128 C129 H12K 109.5 . .
H12I C129 H12K 109.5 . .
H12J C129 H12K 109.5 . .
C206 C201 C202 119.0(3) . .
C206 C201 C210 118.2(3) . .
C202 C201 C210 122.8(3) . .
C203 C202 C201 119.0(3) . .
C203 C202 C220 118.4(3) . .
C201 C202 C220 122.5(3) . .
C202 C203 C204 121.4(3) . .
C202 C203 H203 119.3 . .
C204 C203 H203 119.3 . .
C205 C204 C203 119.6(3) . .
C205 C204 H204 120.2 . .
C203 C204 H204 120.2 . .
C206 C205 C204 119.7(3) . .
C206 C205 H205 120.1 . .
C204 C205 H205 120.1 . .
C205 C206 C201 121.3(3) . .
C205 C206 H206 119.4 . .
C201 C206 H206 119.4 . .
N211 C210 C201 112.0(2) . .
N211 C210 H21A 109.2 . .
C201 C210 H21A 109.2 . .
N211 C210 H21B 109.2 . .
C201 C210 H21B 109.2 . .
H21A C210 H21B 107.9 . .
C212 N211 C215 108.6(2) . .
C212 N211 C210 125.8(3) . .
C215 N211 C210 125.6(2) . .
N213 C212 N211 108.5(3) . .
N213 C212 H212 125.8 . .
N211 C212 H212 125.8 . .
C212 N213 C214 108.5(2) . .
C212 N213 C216 125.4(2) . .
C214 N213 C216 126.1(3) . .
C215 C214 N213 107.1(3) . .
C215 C214 H214 126.4 . .
N213 C214 H214 126.4 . .
C214 C215 N211 107.3(3) . .
C214 C215 H215 126.4 . .
N211 C215 H215 126.4 . .
N213 C216 C217 111.6(2) . .
N213 C216 H21C 109.3 . .
C217 C216 H21C 109.3 . .
N213 C216 H21D 109.3 . .
C217 C216 H21D 109.3 . .
H21C C216 H21D 108.0 . .
C216 C217 C218 112.4(2) . .
C216 C217 H21E 109.1 . .
C218 C217 H21E 109.1 . .
C216 C217 H21F 109.1 . .
C218 C217 H21F 109.1 . .
H21E C217 H21F 107.8 . .
C217 C218 C219 113.3(3) . .
C217 C218 H21G 108.9 . .
C219 C218 H21G 108.9 . .
C217 C218 H21H 108.9 . .
C219 C218 H21H 108.9 . .
H21G C218 H21H 107.7 . .
C218 C219 H21I 109.5 . .
C218 C219 H21J 109.5 . .
H21I C219 H21J 109.5 . .
C218 C219 H21K 109.5 . .
H21I C219 H21K 109.5 . .
H21J C219 H21K 109.5 . .
N221 C220 C202 113.3(3) . .
N221 C220 H22A 108.9 . .
C202 C220 H22A 108.9 . .
N221 C220 H22B 108.9 . .
C202 C220 H22B 108.9 . .
H22A C220 H22B 107.7 . .
C222 N221 C225 108.6(3) . .
C222 N221 C220 125.0(3) . .
C225 N221 C220 126.4(3) . .
N223 C222 N221 108.9(3) . .
N223 C222 H222 125.5 . .
N221 C222 H222 125.5 . .
C222 N223 C224 108.5(3) . .
C222 N223 C226 124.7(3) . .
C224 N223 C226 126.7(3) . .
C225 C224 N223 107.3(3) . .
C225 C224 H224 126.4 . .
N223 C224 H224 126.4 . .
C224 C225 N221 106.7(3) . .
C224 C225 H225 126.6 . .
N221 C225 H225 126.6 . .
N223 C226 C227 111.2(3) . .
N223 C226 H22C 109.4 . .
C227 C226 H22C 109.4 . .
N223 C226 H22D 109.4 . .
C227 C226 H22D 109.4 . .
H22C C226 H22D 108.0 . .
C228 C227 C226 114.1(3) . .
C228 C227 H22E 108.7 . .
C226 C227 H22E 108.7 . .
C228 C227 H22F 108.7 . .
C226 C227 H22F 108.7 . .
H22E C227 H22F 107.6 . .
C229 C228 C227 112.4(3) . .
C229 C228 H22G 109.1 . .
C227 C228 H22G 109.1 . .
C229 C228 H22H 109.1 . .
C227 C228 H22H 109.1 . .
H22G C228 H22H 107.9 . .
C228 C229 H22I 109.5 . .
C228 C229 H22J 109.5 . .
H22I C229 H22J 109.5 . .
C228 C229 H22K 109.5 . .
H22I C229 H22K 109.5 . .
H22J C229 H22K 109.5 . .
C11 O1 H1 109.5 . .
C42 C10 C16 110.6(2) . .
C42 C10 H10A 109.5 . .
C16 C10 H10A 109.5 . .
C42 C10 H10B 109.5 . .
C16 C10 H10B 109.5 . .
H10A C10 H10B 108.1 . .
O1 C11 C16 115.8(2) . .
O1 C11 C12 122.8(2) . .
C16 C11 C12 121.4(2) . .
C13 C12 C11 118.6(2) . .
C13 C12 C20 119.8(2) . .
C11 C12 C20 121.6(2) . .
C12 C13 C14 120.6(2) . .
C12 C13 H13 119.7 . .
C14 C13 H13 119.7 . .
C15 C14 C13 120.1(2) . .
C15 C14 S1 120.6(2) . .
C13 C14 S1 119.2(2) . .
C16 C15 C14 120.5(2) . .
C16 C15 H15 119.8 . .
C14 C15 H15 119.8 . .
C15 C16 C11 118.9(2) . .
C15 C16 C10 120.8(2) . .
C11 C16 C10 120.2(2) . .
O13 S1 O11 115.62(15) . .
O16 S1 O14 111.4(14) . .
O16 S1 O15 113.8(13) . .
O14 S1 O15 108.0(13) . .
O13 S1 O12 111.63(15) . .
O11 S1 O12 109.03(14) . .
O13 S1 C14 107.63(13) . .
O16 S1 C14 110.6(9) . .
O11 S1 C14 106.66(13) . .
O14 S1 C14 105.2(8) . .
O15 S1 C14 107.4(8) . .
O12 S1 C14 105.67(13) . .
C21 O2 H2 109.5 . .
C26 C20 C12 111.1(2) . .
C26 C20 H20A 109.4 . .
C12 C20 H20A 109.4 . .
C26 C20 H20B 109.4 . .
C12 C20 H20B 109.4 . .
H20A C20 H20B 108.0 . .
O2 C21 C22 123.4(2) . .
O2 C21 C26 115.1(2) . .
C22 C21 C26 121.5(2) . .
C23 C22 C21 117.9(2) . .
C23 C22 C30 118.5(2) . .
C21 C22 C30 123.6(2) . .
C24 C23 C22 121.4(3) . .
C24 C23 H23 119.3 . .
C22 C23 H23 119.3 . .
C23 C24 C25 120.0(2) . .
C23 C24 S2 120.6(2) . .
C25 C24 S2 119.4(2) . .
C26 C25 C24 120.3(2) . .
C26 C25 H25 119.8 . .
C24 C25 H25 119.8 . .
C25 C26 C21 118.8(2) . .
C25 C26 C20 119.5(2) . .
C21 C26 C20 121.6(2) . .
O21 S2 O22 113.27(14) . .
O21 S2 O23 111.74(14) . .
O22 S2 O23 111.52(14) . .
O21 S2 C24 106.65(13) . .
O22 S2 C24 106.43(13) . .
O23 S2 C24 106.73(13) . .
C31 O3 H3 109.5 . .
C36 C30 C22 114.1(2) . .
C36 C30 H30A 108.7 . .
C22 C30 H30A 108.7 . .
C36 C30 H30B 108.7 . .
C22 C30 H30B 108.7 . .
H30A C30 H30B 107.6 . .
O3 C31 C32 123.3(2) . .
O3 C31 C36 115.0(2) . .
C32 C31 C36 121.7(3) . .
C31 C32 C33 118.1(2) . .
C31 C32 C40 121.5(2) . .
C33 C32 C40 120.3(2) . .
C34 C33 C32 120.7(2) . .
C34 C33 H33 119.7 . .
C32 C33 H33 119.7 . .
C33 C34 C35 120.4(3) . .
C33 C34 S3 121.0(2) . .
C35 C34 S3 118.5(2) . .
C36 C35 C34 120.5(3) . .
C36 C35 H35 119.8 . .
C34 C35 H35 119.8 . .
C35 C36 C31 118.6(2) . .
C35 C36 C30 121.7(2) . .
C31 C36 C30 119.6(2) . .
O31 S3 O33 113.62(13) . .
O31 S3 O32 112.69(14) . .
O33 S3 O32 111.63(14) . .
O31 S3 C34 107.03(13) . .
O33 S3 C34 105.21(13) . .
O32 S3 C34 105.96(13) . .
C41 O4 H4 109.5 . .
C32 C40 C46 112.0(2) . .
C32 C40 H40A 109.2 . .
C46 C40 H40A 109.2 . .
C32 C40 H40B 109.2 . .
C46 C40 H40B 109.2 . .
H40A C40 H40B 107.9 . .
O4 C41 C42 124.2(2) . .
O4 C41 C46 114.5(2) . .
C42 C41 C46 121.2(2) . .
C41 C42 C43 117.8(2) . .
C41 C42 C10 124.0(2) . .
C43 C42 C10 118.2(2) . .
C44 C43 C42 120.6(3) . .
C44 C43 H43 119.7 . .
C42 C43 H43 119.7 . .
C43 C44 C45 121.1(3) . .
C43 C44 S4 121.1(2) . .
C45 C44 S4 117.7(2) . .
C46 C45 C44 119.5(3) . .
C46 C45 H45 120.2 . .
C44 C45 H45 120.2 . .
C45 C46 C41 119.6(2) . .
C45 C46 C40 119.2(2) . .
C41 C46 C40 121.1(2) . .
O42 S4 O41 112.30(14) . .
O42 S4 O43 111.93(16) . .
O41 S4 O43 111.37(14) . .
O42 S4 C44 106.72(14) . .
O41 S4 C44 106.49(13) . .
O43 S4 C44 107.66(14) . .
S4 O41 Er1 151.96(14) . .
C51 O5 H5 109.5 . .
C82 C50 C56 114.0(2) . .
C82 C50 H50A 108.8 . .
C56 C50 H50A 108.8 . .
C82 C50 H50B 108.8 . .
C56 C50 H50B 108.8 . .
H50A C50 H50B 107.6 . .
O5 C51 C52 116.1(2) . .
O5 C51 C56 122.2(2) . .
C52 C51 C56 121.7(2) . .
C53 C52 C51 118.7(2) . .
C53 C52 C60 121.1(2) . .
C51 C52 C60 120.0(2) . .
C52 C53 C54 120.7(3) . .
C52 C53 H53 119.6 . .
C54 C53 H53 119.6 . .
C53 C54 C55 120.2(2) . .
C53 C54 S5 119.6(2) . .
C55 C54 S5 120.1(2) . .
C54 C55 C56 120.8(2) . .
C54 C55 H55 119.6 . .
C56 C55 H55 119.6 . .
C55 C56 C51 118.0(2) . .
C55 C56 C50 119.7(2) . .
C51 C56 C50 122.3(2) . .
O52 S5 O51 112.94(14) . .
O52 S5 O53 111.74(14) . .
O51 S5 O53 111.64(14) . .
O52 S5 C54 107.26(13) . .
O51 S5 C54 107.13(13) . .
O53 S5 C54 105.65(13) . .
C61 O6 H6 109.5 . .
C66 C60 C52 109.4(2) . .
C66 C60 H60A 109.8 . .
C52 C60 H60A 109.8 . .
C66 C60 H60B 109.8 . .
C52 C60 H60B 109.8 . .
H60A C60 H60B 108.2 . .
O6 C61 C66 123.5(2) . .
O6 C61 C62 114.4(2) . .
C66 C61 C62 122.0(2) . .
C63 C62 C61 118.3(2) . .
C63 C62 C70 120.2(2) . .
C61 C62 C70 121.6(2) . .
C62 C63 C64 120.6(3) . .
C62 C63 H63 119.7 . .
C64 C63 H63 119.7 . .
C65 C64 C63 120.1(3) . .
C65 C64 S6 121.4(2) . .
C63 C64 S6 118.5(2) . .
C64 C65 C66 121.5(3) . .
C64 C65 H65 119.2 . .
C66 C65 H65 119.2 . .
C65 C66 C61 117.4(2) . .
C65 C66 C60 118.3(2) . .
C61 C66 C60 124.2(2) . .
O63 S6 O62 113.06(15) . .
O63 S6 O61 112.22(14) . .
O62 S6 O61 112.43(14) . .
O63 S6 C64 106.15(13) . .
O62 S6 C64 106.67(13) . .
O61 S6 C64 105.66(13) . .
C71 O7 H7 109.5 . .
C76 C70 C62 113.8(2) . .
C76 C70 H70A 108.8 . .
C62 C70 H70A 108.8 . .
C76 C70 H70B 108.8 . .
C62 C70 H70B 108.8 . .
H70A C70 H70B 107.7 . .
O7 C71 C76 122.4(2) . .
O7 C71 C72 116.0(2) . .
C76 C71 C72 121.7(3) . .
C73 C72 C71 118.9(3) . .
C73 C72 C80 120.6(3) . .
C71 C72 C80 120.5(3) . .
C72 C73 C74 119.9(3) . .
C72 C73 H73 120.1 . .
C74 C73 H73 120.1 . .
C75 C74 C73 120.6(3) . .
C75 C74 S7 120.8(2) . .
C73 C74 S7 118.6(2) . .
C74 C75 C76 120.8(3) . .
C74 C75 H75 119.6 . .
C76 C75 H75 119.6 . .
C71 C76 C75 118.2(2) . .
C71 C76 C70 121.7(2) . .
C75 C76 C70 120.2(2) . .
O73 S7 O71 113.45(14) . .
O73 S7 O72 111.29(14) . .
O71 S7 O72 112.04(14) . .
O73 S7 C74 105.48(13) . .
O71 S7 C74 106.63(13) . .
O72 S7 C74 107.43(13) . .
C81 O8 H8 109.5 . .
C72 C80 C86 111.7(3) . .
C72 C80 H80A 109.3 . .
C86 C80 H80A 109.3 . .
C72 C80 H80B 109.3 . .
C86 C80 H80B 109.3 . .
H80A C80 H80B 107.9 . .
O8 C81 C82 116.6(3) . .
O8 C81 C86 121.2(3) . .
C82 C81 C86 122.2(3) . .
C81 C82 C83 118.1(3) . .
C81 C82 C50 121.8(3) . .
C83 C82 C50 120.1(3) . .
C84 C83 C82 120.0(3) . .
C84 C83 H83 120.0 . .
C82 C83 H83 120.0 . .
C85 C84 C83 121.1(3) . .
C85 C84 S8' 109.6(3) . .
C83 C84 S8' 129.1(3) . .
C85 C84 S8 127.1(3) . .
C83 C84 S8 111.7(3) . .
C84 C85 C86 120.7(3) . .
C84 C85 H85 119.6 . .
C86 C85 H85 119.6 . .
C85 C86 C81 117.9(3) . .
C85 C86 C80 119.6(3) . .
C81 C86 C80 122.5(3) . .
O81 S8 O83 111.8(3) . .
O81 S8 O82 103.0(4) . .
O83 S8 O82 126.4(4) . .
O81 S8 C84 112.6(3) . .
O83 S8 C84 104.7(2) . .
O82 S8 C84 97.6(4) . .
S8 O83 Na1 149.3(3) . 2_665
S8 O83 Na1 121.5(3) . .
Na1 O83 Na1 56.3(2) 2_665 .
O86 S8' O85 116.1(7) . .
O86 S8' O84 96.6(6) . .
O85 S8' O84 113.1(4) . .
O86 S8' C84 117.1(5) . .
O85 S8' C84 102.3(3) . .
O84 S8' C84 112.1(3) . .

loop_
_geom_bond_atom_site_label_1
_geom_bond_atom_site_label_2
_geom_bond_distance
_geom_bond_site_symmetry_2
Er1 O05W 2.290(2) .
Er1 O07W 2.297(2) .
Er1 O03W 2.301(2) .
Er1 O01W 2.341(2) .
Er1 O02W 2.355(2) .
Er1 O06W 2.363(2) .
Er1 O04W 2.369(2) .
Er1 O41 2.375(2) .
Na1 O83 2.328(7) 2_665
Na1 Na1 2.361(11) 2_665
Na1 O83 2.641(7) .
O01W H01Y 0.851(5) .
O01W H01Z 0.850(5) .
O02W H02Y 0.848(5) .
O02W H02Z 0.850(5) .
O03W H03Y 0.849(5) .
O03W H03Z 0.851(5) .
O04W H04Y 0.852(5) .
O04W H04Z 0.848(5) .
O05W H05Y 0.848(5) .
O05W H05Z 0.850(5) .
O06W H06Y 0.852(5) .
O06W H06Z 0.852(5) .
O07W H07Y 0.851(5) .
O07W H07Z 0.853(5) .
O08W H08Y 0.852(5) .
O08W H08Z 0.852(5) .
O09W H09Y 0.849(5) .
O09W H09Z 0.850(5) .
O10W H10Y 0.852(5) .
O10W H10Z 0.854(5) .
O11W H11Y 0.851(5) .
O11W H11Z 0.851(5) .
O12W H12Y 0.850(5) .
O12W H12Z 0.850(5) .
O13W H13Y 0.851(5) .
O13W H13Z 0.851(5) .
O14W H14Y 0.850(5) .
O14W H14Z 0.850(5) .
O15W H15Y 0.849(5) .
O15W H15Z 0.849(5) .
O16W H16Y 0.850(5) .
O16W H16Z 0.851(5) .
O17W H17Y 0.849(5) .
O17W H17Z 0.850(5) .
O18W H18Y 0.851(5) .
O18W H18Z 0.851(5) .
O19W H19Y 0.850(5) .
O19W H19Z 0.850(5) .
O20W H20Y 0.850(5) .
O20W H20Z 0.850(5) .
C101 C106 1.397(4) .
C101 C102 1.409(4) .
C101 C110 1.501(4) .
C102 C103 1.392(4) .
C102 C120 1.508(4) .
C103 C104 1.387(4) .
C103 H103 0.9500 .
C104 C105 1.389(5) .
C104 H104 0.9500 .
C105 C106 1.388(5) .
C105 H105 0.9500 .
C106 H106 0.9500 .
C110 N111 1.480(4) .
C110 H11A 0.9900 .
C110 H11B 0.9900 .
N111 C112 1.332(4) .
N111 C115 1.377(4) .
C112 N113 1.331(4) .
C112 H112 0.9500 .
N113 C114 1.376(4) .
N113 C116 1.480(4) .
C114 C115 1.356(4) .
C114 H114 0.9500 .
C115 H115 0.9500 .
C116 C117 1.507(5) .
C116 H11C 0.9900 .
C116 H11D 0.9900 .
C117 C118 1.513(5) .
C117 H11E 0.9900 .
C117 H11F 0.9900 .
C118 C119 1.512(7) .
C118 H11G 0.9900 .
C118 H11H 0.9900 .
C119 H11I 0.9800 .
C119 H11J 0.9800 .
C119 H11K 0.9800 .
C120 N121 1.476(4) .
C120 H12A 0.9900 .
C120 H12B 0.9900 .
N121 C122 1.333(4) .
N121 C125 1.379(4) .
C122 N123 1.328(4) .
C122 H122 0.9500 .
N123 C124 1.381(4) .
N123 C126 1.474(4) .
C124 C125 1.355(4) .
C124 H124 0.9500 .
C125 H125 0.9500 .
C126 C127 1.522(4) .
C126 H12C 0.9900 .
C126 H12D 0.9900 .
C127 C128 1.520(5) .
C127 H12E 0.9900 .
C127 H12F 0.9900 .
C128 C129 1.522(6) .
C128 H12G 0.9900 .
C128 H12H 0.9900 .
C129 H12I 0.9800 .
C129 H12J 0.9800 .
C129 H12K 0.9800 .
C201 C206 1.398(4) .
C201 C202 1.403(4) .
C201 C210 1.503(4) .
C202 C203 1.387(5) .
C202 C220 1.505(4) .
C203 C204 1.388(5) .
C203 H203 0.9500 .
C204 C205 1.384(5) .
C204 H204 0.9500 .
C205 C206 1.379(5) .
C205 H205 0.9500 .
C206 H206 0.9500 .
C210 N211 1.479(4) .
C210 H21A 0.9900 .
C210 H21B 0.9900 .
N211 C212 1.341(4) .
N211 C215 1.377(4) .
C212 N213 1.332(4) .
C212 H212 0.9500 .
N213 C214 1.386(4) .
N213 C216 1.470(4) .
C214 C215 1.352(5) .
C214 H214 0.9500 .
C215 H215 0.9500 .
C216 C217 1.520(4) .
C216 H21C 0.9900 .
C216 H21D 0.9900 .
C217 C218 1.522(4) .
C217 H21E 0.9900 .
C217 H21F 0.9900 .
C218 C219 1.523(4) .
C218 H21G 0.9900 .
C218 H21H 0.9900 .
C219 H21I 0.9800 .
C219 H21J 0.9800 .
C219 H21K 0.9800 .
C220 N221 1.473(4) .
C220 H22A 0.9900 .
C220 H22B 0.9900 .
N221 C222 1.334(4) .
N221 C225 1.380(4) .
C222 N223 1.327(4) .
C222 H222 0.9500 .
N223 C224 1.381(4) .
N223 C226 1.474(4) .
C224 C225 1.359(4) .
C224 H224 0.9500 .
C225 H225 0.9500 .
C226 C227 1.534(5) .
C226 H22C 0.9900 .
C226 H22D 0.9900 .
C227 C228 1.520(5) .
C227 H22E 0.9900 .
C227 H22F 0.9900 .
C228 C229 1.519(5) .
C228 H22G 0.9900 .
C228 H22H 0.9900 .
C229 H22I 0.9800 .
C229 H22J 0.9800 .
C229 H22K 0.9800 .
O1 C11 1.357(3) .
O1 H1 0.8400 .
C10 C42 1.516(4) .
C10 C16 1.517(4) .
C10 H10A 0.9900 .
C10 H10B 0.9900 .
C11 C16 1.398(4) .
C11 C12 1.406(4) .
C12 C13 1.390(4) .
C12 C20 1.519(4) .
C13 C14 1.396(4) .
C13 H13 0.9500 .
C14 C15 1.394(4) .
C14 S1 1.764(3) .
C15 C16 1.391(4) .
C15 H15 0.9500 .
S1 O13 1.435(2) .
S1 O16 1.437(9) .
S1 O11 1.460(2) .
S1 O14 1.478(9) .
S1 O15 1.481(9) .
S1 O12 1.493(2) .
O2 C21 1.374(3) .
O2 H2 0.8400 .
C20 C26 1.513(4) .
C20 H20A 0.9900 .
C20 H20B 0.9900 .
C21 C22 1.400(4) .
C21 C26 1.406(4) .
C22 C23 1.395(4) .
C22 C30 1.514(4) .
C23 C24 1.384(4) .
C23 H23 0.9500 .
C24 C25 1.395(4) .
C24 S2 1.763(3) .
C25 C26 1.389(4) .
C25 H25 0.9500 .
S2 O21 1.456(2) .
S2 O22 1.458(2) .
S2 O23 1.466(2) .
O3 C31 1.354(3) .
O3 H3 0.8400 .
C30 C36 1.510(4) .
C30 H30A 0.9900 .
C30 H30B 0.9900 .
C31 C32 1.401(4) .
C31 C36 1.410(4) .
C32 C33 1.402(4) .
C32 C40 1.515(4) .
C33 C34 1.389(4) .
C33 H33 0.9500 .
C34 C35 1.397(4) .
C34 S3 1.756(3) .
C35 C36 1.388(4) .
C35 H35 0.9500 .
S3 O31 1.453(2) .
S3 O33 1.463(2) .
S3 O32 1.463(2) .
O4 C41 1.367(3) .
O4 H4 0.8400 .
C40 C46 1.521(4) .
C40 H40A 0.9900 .
C40 H40B 0.9900 .
C41 C42 1.403(4) .
C41 C46 1.406(4) .
C42 C43 1.405(4) .
C43 C44 1.381(4) .
C43 H43 0.9500 .
C44 C45 1.392(4) .
C44 S4 1.757(3) .
C45 C46 1.382(4) .
C45 H45 0.9500 .
S4 O42 1.449(2) .
S4 O41 1.466(2) .
S4 O43 1.467(2) .
O5 C51 1.362(3) .
O5 H5 0.8400 .
C50 C82 1.518(4) .
C50 C56 1.520(4) .
C50 H50A 0.9900 .
C50 H50B 0.9900 .
C51 C52 1.401(4) .
C51 C56 1.408(4) .
C52 C53 1.388(4) .
C52 C60 1.523(4) .
C53 C54 1.389(4) .
C53 H53 0.9500 .
C54 C55 1.393(4) .
C54 S5 1.769(3) .
C55 C56 1.396(4) .
C55 H55 0.9500 .
S5 O52 1.455(2) .
S5 O51 1.458(2) .
S5 O53 1.466(2) .
O6 C61 1.366(3) .
O6 H6 0.8400 .
C60 C66 1.521(4) .
C60 H60A 0.9900 .
C60 H60B 0.9900 .
C61 C66 1.404(4) .
C61 C62 1.407(4) .
C62 C63 1.391(4) .
C62 C70 1.520(4) .
C63 C64 1.395(4) .
C63 H63 0.9500 .
C64 C65 1.379(4) .
C64 S6 1.772(3) .
C65 C66 1.400(4) .
C65 H65 0.9500 .
S6 O63 1.449(2) .
S6 O62 1.451(2) .
S6 O61 1.474(2) .
O7 C71 1.361(3) .
O7 H7 0.8400 .
C70 C76 1.514(4) .
C70 H70A 0.9900 .
C70 H70B 0.9900 .
C71 C76 1.397(4) .
C71 C72 1.405(4) .
C72 C73 1.393(4) .
C72 C80 1.512(4) .
C73 C74 1.395(4) .
C73 H73 0.9500 .
C74 C75 1.388(4) .
C74 S7 1.763(3) .
C75 C76 1.397(4) .
C75 H75 0.9500 .
S7 O73 1.455(2) .
S7 O71 1.458(2) .
S7 O72 1.471(2) .
O8 C81 1.378(3) .
O8 H8 0.8400 .
C80 C86 1.523(5) .
C80 H80A 0.9900 .
C80 H80B 0.9900 .
C81 C82 1.398(4) .
C81 C86 1.402(4) .
C82 C83 1.399(4) .
C83 C84 1.383(5) .
C83 H83 0.9500 .
C84 C85 1.382(6) .
C84 S8' 1.759(4) .
C84 S8 1.823(4) .
C85 C86 1.385(5) .
C85 H85 0.9500 .
S8 O81 1.459(5) .
S8 O83 1.461(5) .
S8 O82 1.570(12) .
S8' O86 1.241(14) .
S8' O85 1.439(5) .
S8' O84 1.473(5) .

loop_
_geom_hbond_atom_site_label_D
_geom_hbond_atom_site_label_H
_geom_hbond_atom_site_label_A
_geom_hbond_distance_DH
_geom_hbond_distance_HA
_geom_hbond_distance_DA
_geom_hbond_angle_DHA
_geom_hbond_site_symmetry_A
_geom_hbond_publ_flag
O01W H01Y O43 0.851(5) 1.995(18) 2.770(3) 151(3) . yes
O01W H01Z O13W 0.850(5) 1.795(7) 2.616(3) 161.9(15) . yes
O02W H02Y O12^a 0.848(5) 1.908(6) 2.755(3) 176.0(14) . yes
O02W H02Y O15^b 0.848(5) 1.669(14) 2.478(10) 159(3) . yes
O02W H02Z O53 0.850(5) 2.013(8) 2.819(3) 157.9(13) . yes
O03W H03Y O11^a 0.849(5) 1.964(10) 2.736(3) 150.8(15) . yes
O03W H03Y O12^a 0.849(5) 2.61(3) 3.288(3) 138(3) . yes
O03W H03Y O15^b 0.849(5) 1.81(3) 2.53(2) 140(4) . yes
O03W H03Z O09W 0.851(5) 1.831(9) 2.670(3) 169(4) . yes
O04W H04Y O08W 0.852(5) 1.902(7) 2.750(3) 174(2) . yes
O04W H04Z O73 0.848(5) 2.042(15) 2.721(3) 136.5(18) 2_665 yes
O05W H05Y O33 0.848(5) 1.806(7) 2.621(3) 160.4(14) 2_666 yes
O05W H05Z O12W 0.850(5) 2.018(19) 2.814(4) 155(4) 1_565 yes
O06W H06Y O53 0.852(5) 1.874(9) 2.705(3) 165(3) . yes
O06W H06Z O31 0.852(5) 1.868(7) 2.701(3) 165.2(17) 2_666 yes
O07W H07Y O81^a 0.851(5) 1.989(18) 2.753(6) 149(3) . yes
O07W H07Y O85^b 0.851(5) 2.00(2) 2.651(6) 133(3) . yes
O07W H07Z Cl1^b 0.853(5) 2.24(4) 2.779(4) 121(3) 2_665 yes
O08W H08Y O42 0.852(5) 1.904(11) 2.740(4) 166(4) . yes
O08W H08Z O11W 0.852(5) 1.93(2) 2.663(4) 144(4) . yes
O09W H09Y O10W 0.849(5) 1.997(12) 2.820(4) 163(3) . yes
O09W H09Z O6 0.850(5) 2.148(17) 2.938(3) 155(4) 1_455 yes
O09W H09Z O73 0.850(5) 2.46(3) 3.015(3) 124(3) 2_665 yes
O10W H10Y O11^a 0.852(5) 2.08(2) 2.858(4) 151(4) . yes
O10W H10Y O14^b 0.852(5) 2.13(2) 2.959(16) 166(4) . yes
O10W H10Z Cl1^b 0.854(5) 1.960(8) 2.808(4) 172(4) 2_665 yes
O11W H11Y O22 0.851(5) 1.997(16) 2.808(3) 159(4) 1_565 yes
O11W H11Z O71 0.851(5) 2.089(9) 2.930(3) 169(4) 2_665 yes
O12W H12Y O72 0.850(5) 2.272(14) 3.086(4) 160(4) 2_655 yes
O12W H12Z O14W 0.850(5) 2.058(9) 2.904(4) 174(5) 2_656 yes
O13W H13Y O52 0.851(5) 1.903(11) 2.737(3) 166(4) . yes
O13W H13Z O43 0.851(5) 2.06(2) 2.853(3) 155(4) 2_666 yes
O14W H14Y O32 0.850(5) 2.025(8) 2.870(3) 173(4) . yes
O14W H14Z O82^a 0.850(5) 1.99(2) 2.785(8) 155(4) 2_666 yes
O14W H14Z O86^b 0.850(5) 2.36(2) 3.129(12) 150(4) 2_666 yes
O15W H15Y O61 0.849(5) 1.975(8) 2.814(3) 169(3) 1_455 yes
O15W H15Z O14W 0.849(5) 2.087(11) 2.924(4) 168(4) 2_556 yes
O16W H16Y O12W 0.850(5) 2.06(2) 2.826(4) 150(4) . yes
O16W H16Z O71 0.851(5) 1.934(12) 2.773(3) 169(5) 2_655 yes
O17W H17Y O12^a 0.849(5) 1.88(3) 2.640(4) 148(5) . yes
O17W H17Y O15^b 0.849(5) 2.65(4) 3.37(2) 144(5) . yes
O17W H17Z O19W^a 0.850(5) 1.74(2) 2.517(6) 151(5) . yes
O17W H17Z O20W^b 0.850(5) 1.664(15) 2.496(9) 165(4) . yes
O18W H18Y O23 0.851(5) 1.773(11) 2.613(3) 169(5) . yes
O18W H18Z O16W 0.851(5) 1.86(2) 2.641(4) 152(5) . yes
O19W^a H19Y^a O51 0.850(5) 1.97(3) 2.789(6) 162(9) . yes
O19W^a H19Z^a O61 0.850(5) 1.97(3) 2.781(6) 160(8) . yes
O20W^b H20Y^b O51 0.850(5) 2.04(3) 2.870(9) 165(10) . yes
O20W^b H20Z^b O61 0.850(5) 1.93(2) 2.771(9) 171(11) . yes
O1 H1 O2 0.84 1.91 2.709(3) 159.3 . yes
O2 H2 O3 0.84 2.31 2.832(3) 120.9 . yes
O2 H2 O32 0.84 2.12 2.815(3) 139.5 2_556 yes
O3 H3 O4 0.84 1.86 2.684(3) 165.3 . yes
O4 H4 O15W 0.84 1.90 2.618(3) 142.2 . yes
O4 H4 O1 0.84 2.48 2.984(3) 119.6 . yes
O5 H5 O8 0.84 1.86 2.670(3) 162.0 . yes
O6 H6 O08W 0.84 1.97 2.601(3) 131.6 1_655 yes
O6 H6 O5 0.84 2.49 3.060(3) 125.7 . yes
O7 H7 O6 0.84 1.90 2.696(3) 156.9 . yes
O8 H8 O7 0.84 1.95 2.725(3) 153.0 . yes

loop_
_geom_torsion_atom_site_label_1
_geom_torsion_atom_site_label_2
_geom_torsion_atom_site_label_3
_geom_torsion_atom_site_label_4
_geom_torsion
_geom_torsion_site_symmetry_4
C106 C101 C102 C103 -1.7(4) .
C110 C101 C102 C103 179.5(3) .
C106 C101 C102 C120 174.1(3) .
C110 C101 C102 C120 -4.6(4) .
C101 C102 C103 C104 2.1(4) .
C120 C102 C103 C104 -174.0(3) .
C102 C103 C104 C105 -1.0(5) .
C103 C104 C105 C106 -0.4(5) .
C104 C105 C106 C101 0.8(5) .
C102 C101 C106 C105 0.3(4) .
C110 C101 C106 C105 179.1(3) .
C106 C101 C110 N111 96.3(3) .
C102 C101 C110 N111 -84.9(3) .
C101 C110 N111 C112 -34.7(4) .
C101 C110 N111 C115 150.5(3) .
C115 N111 C112 N113 -0.2(3) .
C110 N111 C112 N113 -175.6(3) .
N111 C112 N113 C114 0.2(3) .
N111 C112 N113 C116 -175.6(3) .
C112 N113 C114 C115 0.0(3) .
C116 N113 C114 C115 175.8(3) .
N113 C114 C115 N111 -0.1(3) .
C112 N111 C115 C114 0.2(3) .
C110 N111 C115 C114 175.7(3) .
C112 N113 C116 C117 -127.9(3) .
C114 N113 C116 C117 57.0(4) .
N113 C116 C117 C118 66.1(4) .
C116 C117 C118 C119 69.3(5) .
C103 C102 C120 N121 -119.0(3) .
C101 C102 C120 N121 65.1(4) .
C102 C120 N121 C122 -145.6(3) .
C102 C120 N121 C125 38.7(4) .
C125 N121 C122 N123 -1.6(3) .
C120 N121 C122 N123 -178.0(3) .
N121 C122 N123 C124 1.1(3) .
N121 C122 N123 C126 -179.3(3) .
C122 N123 C124 C125 -0.1(3) .
C126 N123 C124 C125 -179.7(3) .
N123 C124 C125 N121 -0.9(3) .
C122 N121 C125 C124 1.6(3) .
C120 N121 C125 C124 177.8(3) .
C122 N123 C126 C127 -118.0(3) .
C124 N123 C126 C127 61.5(4) .
N123 C126 C127 C128 60.1(4) .
C126 C127 C128 C129 66.0(4) .
C206 C201 C202 C203 -0.8(4) .
C210 C201 C202 C203 177.8(3) .
C206 C201 C202 C220 175.3(3) .
C210 C201 C202 C220 -6.2(4) .
C201 C202 C203 C204 0.1(5) .
C220 C202 C203 C204 -176.2(3) .
C202 C203 C204 C205 0.8(5) .
C203 C204 C205 C206 -1.0(5) .
C204 C205 C206 C201 0.3(5) .
C202 C201 C206 C205 0.6(4) .
C210 C201 C206 C205 -178.0(3) .
C206 C201 C210 N211 88.9(3) .
C202 C201 C210 N211 -89.6(3) .
C201 C210 N211 C212 -21.3(4) .
C201 C210 N211 C215 159.8(3) .
C215 N211 C212 N213 0.1(3) .
C210 N211 C212 N213 -178.9(3) .
N211 C212 N213 C214 0.1(3) .
N211 C212 N213 C216 178.6(3) .
C212 N213 C214 C215 -0.2(3) .
C216 N213 C214 C215 -178.8(3) .
N213 C214 C215 N211 0.3(3) .
C212 N211 C215 C214 -0.3(3) .
C210 N211 C215 C214 178.8(3) .
C212 N213 C216 C217 -96.6(3) .
C214 N213 C216 C217 81.7(4) .
N213 C216 C217 C218 68.4(3) .
C216 C217 C218 C219 179.1(3) .
C203 C202 C220 N221 -121.7(3) .
C201 C202 C220 N221 62.2(4) .
C202 C220 N221 C222 -140.5(3) .
C202 C220 N221 C225 42.5(5) .
C225 N221 C222 N223 -0.3(3) .
C220 N221 C222 N223 -177.8(3) .
N221 C222 N223 C224 -0.1(3) .
N221 C222 N223 C226 176.7(3) .
C222 N223 C224 C225 0.4(3) .
C226 N223 C224 C225 -176.3(3) .
N223 C224 C225 N221 -0.5(3) .
C222 N221 C225 C224 0.5(3) .
C220 N221 C225 C224 178.0(3) .
C222 N223 C226 C227 -91.3(4) .
C224 N223 C226 C227 84.9(4) .
N223 C226 C227 C228 -76.8(4) .
C226 C227 C228 C229 178.9(3) .
O1 C11 C12 C13 -179.1(3) .
C16 C11 C12 C13 2.9(4) .
O1 C11 C12 C20 -2.4(4) .
C16 C11 C12 C20 179.6(2) .
C11 C12 C13 C14 -0.8(4) .
C20 C12 C13 C14 -177.6(2) .
C12 C13 C14 C15 -1.4(4) .
C12 C13 C14 S1 174.5(2) .
C13 C14 C15 C16 1.6(4) .
S1 C14 C15 C16 -174.3(2) .
C14 C15 C16 C11 0.4(4) .
C14 C15 C16 C10 177.2(2) .
O1 C11 C16 C15 179.2(2) .
C12 C11 C16 C15 -2.7(4) .
O1 C11 C16 C10 2.4(4) .
C12 C11 C16 C10 -179.5(2) .
C42 C10 C16 C15 -92.8(3) .
C42 C10 C16 C11 83.9(3) .
C15 C14 S1 O13 -147.0(2) .
C13 C14 S1 O13 37.1(3) .
C15 C14 S1 O16 -174.4(11) .
C13 C14 S1 O16 9.7(11) .
C15 C14 S1 O11 -22.3(3) .
C13 C14 S1 O11 161.7(2) .
C15 C14 S1 O14 -54.0(10) .
C13 C14 S1 O14 130.1(10) .
C15 C14 S1 O15 60.8(10) .
C13 C14 S1 O15 -115.1(10) .
C15 C14 S1 O12 93.6(2) .
C13 C14 S1 O12 -82.3(2) .
C13 C12 C20 C26 95.6(3) .
C11 C12 C20 C26 -81.1(3) .
O2 C21 C22 C23 174.4(2) .
C26 C21 C22 C23 -4.0(4) .
O2 C21 C22 C30 -5.3(4) .
C26 C21 C22 C30 176.4(2) .
C21 C22 C23 C24 0.7(4) .
C30 C22 C23 C24 -179.6(2) .
C22 C23 C24 C25 2.4(4) .
C22 C23 C24 S2 -176.0(2) .
C23 C24 C25 C26 -2.2(4) .
S2 C24 C25 C26 176.2(2) .
C24 C25 C26 C21 -1.0(4) .
C24 C25 C26 C20 175.4(2) .
O2 C21 C26 C25 -174.3(2) .
C22 C21 C26 C25 4.2(4) .
O2 C21 C26 C20 9.3(4) .
C22 C21 C26 C20 -172.2(2) .
C12 C20 C26 C25 -82.8(3) .
C12 C20 C26 C21 93.6(3) .
C23 C24 S2 O21 -6.0(3) .
C25 C24 S2 O21 175.6(2) .
C23 C24 S2 O22 115.2(2) .
C25 C24 S2 O22 -63.2(3) .
C23 C24 S2 O23 -125.6(2) .
C25 C24 S2 O23 56.0(3) .
C23 C22 C30 C36 78.3(3) .
C21 C22 C30 C36 -102.0(3) .
O3 C31 C32 C33 179.2(2) .
C36 C31 C32 C33 0.2(4) .
O3 C31 C32 C40 -1.3(4) .
C36 C31 C32 C40 179.8(2) .
C31 C32 C33 C34 -0.6(4) .
C40 C32 C33 C34 179.9(2) .
C32 C33 C34 C35 0.5(4) .
C32 C33 C34 S3 -176.5(2) .
C33 C34 C35 C36 -0.1(4) .
S3 C34 C35 C36 177.0(2) .
C34 C35 C36 C31 -0.2(4) .
C34 C35 C36 C30 -177.1(2) .
O3 C31 C36 C35 -178.9(2) .
C32 C31 C36 C35 0.2(4) .
O3 C31 C36 C30 -1.9(4) .
C32 C31 C36 C30 177.1(2) .
C22 C30 C36 C35 -104.3(3) .
C22 C30 C36 C31 78.8(3) .
C33 C34 S3 O31 6.7(3) .
C35 C34 S3 O31 -170.4(2) .
C33 C34 S3 O33 -114.4(2) .
C35 C34 S3 O33 68.5(2) .
C33 C34 S3 O32 127.2(2) .
C35 C34 S3 O32 -49.9(2) .
C31 C32 C40 C46 -72.7(3) .
C33 C32 C40 C46 106.8(3) .
O4 C41 C42 C43 178.0(2) .
C46 C41 C42 C43 -2.2(4) .
O4 C41 C42 C10 -5.6(4) .
C46 C41 C42 C10 174.2(2) .
C16 C10 C42 C41 -102.9(3) .
C16 C10 C42 C43 73.4(3) .
C41 C42 C43 C44 0.4(4) .
C10 C42 C43 C44 -176.2(2) .
C42 C43 C44 C45 0.9(4) .
C42 C43 C44 S4 -177.0(2) .
C43 C44 C45 C46 -0.4(4) .
S4 C44 C45 C46 177.5(2) .
C44 C45 C46 C41 -1.3(4) .
C44 C45 C46 C40 175.6(2) .
O4 C41 C46 C45 -177.5(2) .
C42 C41 C46 C45 2.7(4) .
O4 C41 C46 C40 5.6(4) .
C42 C41 C46 C40 -174.2(2) .
C32 C40 C46 C45 -79.0(3) .
C32 C40 C46 C41 97.9(3) .
C43 C44 S4 O42 109.6(2) .
C45 C44 S4 O42 -68.3(2) .
C43 C44 S4 O41 -10.5(3) .
C45 C44 S4 O41 171.6(2) .
C43 C44 S4 O43 -130.0(2) .
C45 C44 S4 O43 52.0(3) .
O42 S4 O41 Er1 97.2(3) .
O43 S4 O41 Er1 -29.2(3) .
C44 S4 O41 Er1 -146.3(3) .
O5 C51 C52 C53 177.8(2) .
C56 C51 C52 C53 -1.6(4) .
O5 C51 C52 C60 -7.8(4) .
C56 C51 C52 C60 172.7(2) .
C51 C52 C53 C54 1.1(4) .
C60 C52 C53 C54 -173.2(2) .
C52 C53 C54 C55 -0.6(4) .
C52 C53 C54 S5 175.9(2) .
C53 C54 C55 C56 0.7(4) .
S5 C54 C55 C56 -175.8(2) .
C54 C55 C56 C51 -1.2(4) .
C54 C55 C56 C50 177.0(3) .
O5 C51 C56 C55 -177.7(3) .
C52 C51 C56 C55 1.7(4) .
O5 C51 C56 C50 4.1(4) .
C52 C51 C56 C50 -176.4(3) .
C82 C50 C56 C55 -97.3(3) .
C82 C50 C56 C51 80.8(3) .
C53 C54 S5 O52 117.0(2) .
C55 C54 S5 O52 -66.5(3) .
C53 C54 S5 O51 -4.5(3) .
C55 C54 S5 O51 172.0(2) .
C53 C54 S5 O53 -123.7(2) .
C55 C54 S5 O53 52.8(3) .
C53 C52 C60 C66 91.2(3) .
C51 C52 C60 C66 -83.1(3) .
O6 C61 C62 C63 177.5(2) .
C66 C61 C62 C63 -2.0(4) .
O6 C61 C62 C70 -3.5(4) .
C66 C61 C62 C70 177.1(2) .
C61 C62 C63 C64 0.0(4) .
C70 C62 C63 C64 -179.1(2) .
C62 C63 C64 C65 1.1(4) .
C62 C63 C64 S6 178.7(2) .
C63 C64 C65 C66 -0.2(4) .
S6 C64 C65 C66 -177.8(2) .
C64 C65 C66 C61 -1.7(4) .
C64 C65 C66 C60 175.1(2) .
O6 C61 C66 C65 -176.6(2) .
C62 C61 C66 C65 2.8(4) .
O6 C61 C66 C60 6.8(4) .
C62 C61 C66 C60 -173.8(2) .
C52 C60 C66 C65 -72.5(3) .
C52 C60 C66 C61 104.1(3) .
C65 C64 S6 O63 -133.2(2) .
C63 C64 S6 O63 49.2(3) .
C65 C64 S6 O62 106.0(2) .
C63 C64 S6 O62 -71.7(2) .
C65 C64 S6 O61 -13.8(3) .
C63 C64 S6 O61 168.5(2) .
C63 C62 C70 C76 80.5(3) .
C61 C62 C70 C76 -98.5(3) .
O7 C71 C72 C73 178.0(3) .
C76 C71 C72 C73 -2.1(4) .
O7 C71 C72 C80 -3.4(4) .
C76 C71 C72 C80 176.5(3) .
C71 C72 C73 C74 0.8(4) .
C80 C72 C73 C74 -177.7(3) .
C72 C73 C74 C75 0.4(4) .
C72 C73 C74 S7 -179.2(2) .
C73 C74 C75 C76 -0.3(4) .
S7 C74 C75 C76 179.2(2) .
O7 C71 C76 C75 -178.0(2) .
C72 C71 C76 C75 2.1(4) .
O7 C71 C76 C70 1.2(4) .
C72 C71 C76 C70 -178.6(3) .
C74 C75 C76 C71 -0.9(4) .
C74 C75 C76 C70 179.8(2) .
C62 C70 C76 C71 73.7(3) .
C62 C70 C76 C75 -107.0(3) .
C75 C74 S7 O73 -133.5(2) .
C73 C74 S7 O73 46.0(3) .
C75 C74 S7 O71 -12.6(3) .
C73 C74 S7 O71 166.9(2) .
C75 C74 S7 O72 107.7(2) .
C73 C74 S7 O72 -72.8(2) .
C73 C72 C80 C86 99.5(3) .
C71 C72 C80 C86 -79.1(4) .
O8 C81 C82 C83 175.7(2) .
C86 C81 C82 C83 -1.1(4) .
O8 C81 C82 C50 -4.0(4) .
C86 C81 C82 C50 179.2(3) .
C56 C50 C82 C81 -91.9(3) .
C56 C50 C82 C83 88.4(3) .
C81 C82 C83 C84 0.4(4) .
C50 C82 C83 C84 -179.9(3) .
C82 C83 C84 C85 0.7(5) .
C82 C83 C84 S8' -173.6(3) .
C82 C83 C84 S8 -177.0(2) .
C83 C84 C85 C86 -1.2(5) .
S8' C84 C85 C86 174.1(3) .
S8 C84 C85 C86 176.1(2) .
C84 C85 C86 C81 0.5(4) .
C84 C85 C86 C80 180.0(3) .
O8 C81 C86 C85 -176.0(3) .
C82 C81 C86 C85 0.6(4) .
O8 C81 C86 C80 4.6(4) .
C82 C81 C86 C80 -178.8(3) .
C72 C80 C86 C85 -80.2(3) .
C72 C80 C86 C81 99.2(3) .
C85 C84 S8 O81 -177.7(3) .
C83 C84 S8 O81 -0.2(4) .
C85 C84 S8 O83 60.7(4) .
C83 C84 S8 O83 -121.8(3) .
C85 C84 S8 O82 -70.2(4) .
C83 C84 S8 O82 107.4(4) .
O81 S8 O83 Na1 67.2(7) 2_665
O82 S8 O83 Na1 -59.3(9) 2_665
C84 S8 O83 Na1 -170.6(6) 2_665
O81 S8 O83 Na1 143.2(3) .
O82 S8 O83 Na1 16.6(6) .
C84 S8 O83 Na1 -94.7(3) .
C85 C84 S8' O86 -83.1(7) .
C83 C84 S8' O86 91.7(7) .
C85 C84 S8' O85 148.7(4) .
C83 C84 S8' O85 -36.5(5) .
C85 C84 S8' O84 27.2(4) .
C83 C84 S8' O84 -157.9(4) .
